data_7711469
loop_
_publ_author_name
'Cheng, Ying'
'Zhang, Zeyuan'
'Duan, Xianglong'
'Zhang, Mingming'

_publ_section_title
;
 cis-Dipyridyl Porphyrin-Based Multicomponent Organoplatinum(II)
 Bismetallacycles for Photocatalytic Oxidation
;
_journal_name_full 'Dalton Transactions'
_journal_paper_doi 10.1039/D2DT02197H
_journal_year 2022
_chemical_formula_moiety '2(C77 H91 N6 O4 P4 Pt2), 13[C2H3N], 5[C6H14O], 0.5[], 1[], 0.5[]'
_chemical_formula_sum 'C210 H291 N25 O13 P8 Pt4'
_chemical_formula_weight 4401.78
_space_group_crystal_system monoclinic
_space_group_IT_number 15
_space_group_name_Hall '-C 2yc'
_space_group_name_H-M_alt 'C 1 2/c 1'
_atom_sites_solution_hydrogens mixed
_audit_creation_date 2022-10-06
_audit_creation_method
;
Olex2 1.3-ac4
(compiled 2019.04.23 svn.r3594 for Rigaku Oxford Diffraction, GUI svn.r5739)
;
_audit_update_record
;
2022-10-09 deposited with the CCDC.	2022-10-11 downloaded from the CCDC.
;
_cell_angle_alpha 90
_cell_angle_beta 134.806(19)
_cell_angle_gamma 90
_cell_formula_units_Z 8
_cell_length_a 53.469(13)
_cell_length_b 26.692(6)
_cell_length_c 37.842(10)
_cell_measurement_reflns_used 6776
_cell_measurement_temperature 193.0
_cell_measurement_theta_max 41.42
_cell_measurement_theta_min 2.68
_cell_volume 38318(2)
_computing_cell_refinement 'SAINT V8.40B (?, 2016)'
_computing_data_reduction 'SAINT V8.40B (?, 2016)'
_computing_molecular_graphics 'Olex2 (Dolomanov et al., 2009)'
_computing_publication_material 'Olex2 (Dolomanov et al., 2009)'
_computing_structure_refinement 'ShelXL (Sheldrick, 2015)'
_diffrn_ambient_temperature 193.0
_diffrn_measured_fraction_theta_full 0.961
_diffrn_measured_fraction_theta_max 0.998
_diffrn_measurement_device_type 'Bruker APEX-II CCD'
_diffrn_measurement_method '\f and \w scans'
_diffrn_radiation_type MoK\a
_diffrn_radiation_wavelength 0.71073
_diffrn_reflns_av_R_equivalents 0.1181
_diffrn_reflns_av_unetI/netI 0.0740
_diffrn_reflns_Laue_measured_fraction_full 0.961
_diffrn_reflns_Laue_measured_fraction_max 0.998
_diffrn_reflns_limit_h_max 63
_diffrn_reflns_limit_h_min -63
_diffrn_reflns_limit_k_max 31
_diffrn_reflns_limit_k_min -31
_diffrn_reflns_limit_l_max 44
_diffrn_reflns_limit_l_min -44
_diffrn_reflns_number 211404
_diffrn_reflns_point_group_measured_fraction_full 0.961
_diffrn_reflns_point_group_measured_fraction_max 0.998
_diffrn_reflns_theta_full 25.242
_diffrn_reflns_theta_max 24.901
_diffrn_reflns_theta_min 0.933
_exptl_absorpt_coefficient_mu 3.048
_exptl_absorpt_correction_T_max 0.7506
_exptl_absorpt_correction_T_min 0.5881
_exptl_absorpt_correction_type multi-scan
_exptl_absorpt_process_details
;
SADABS-2016/2 (Bruker,2016/2) was used for absorption correction.
wR2(int) was 0.1206 before and 0.0869 after correction.
The Ratio of minimum to maximum transmission is 0.7835.
The \l/2 correction factor is Not present.
;
_exptl_crystal_colour colourless
_exptl_crystal_colour_primary colourless
_exptl_crystal_density_diffrn 1.526
_exptl_crystal_description block
_exptl_crystal_F_000 18096
_exptl_crystal_size_max 0.14
_exptl_crystal_size_mid 0.13
_exptl_crystal_size_min 0.1
_refine_diff_density_max 3.221
_refine_diff_density_min -1.333
_refine_diff_density_rms 0.146
_refine_ls_extinction_method none
_refine_ls_goodness_of_fit_ref 1.084
_refine_ls_hydrogen_treatment constr
_refine_ls_matrix_type full
_refine_ls_number_parameters 1566
_refine_ls_number_reflns 33330
_refine_ls_number_restraints 3540
_refine_ls_restrained_S_all 1.131
_refine_ls_R_factor_all 0.1494
_refine_ls_R_factor_gt 0.0973
_refine_ls_shift/su_max 0.013
_refine_ls_shift/su_mean 0.001
_refine_ls_structure_factor_coef Fsqd
_refine_ls_weighting_details 'w=1/[\s^2^(Fo^2^)+(0.2000P)^2^+10.0000P] where P=(Fo^2^+2Fc^2^)/3'
_refine_ls_weighting_scheme calc
_refine_ls_wR_factor_gt 0.2944
_refine_ls_wR_factor_ref 0.3440
_reflns_Friedel_coverage 0.000
_reflns_number_gt 16381
_reflns_number_total 33330
_reflns_threshold_expression 'I > 2\s(I)'
_cod_data_source_file d2dt02197h2.cif
_cod_data_source_block 123_sq
_cod_original_cell_volume 38319(18)
_cod_database_code 7711469
_shelxl_version_number 2014-1
_shelx_space_group_comment
;
The symmetry employed for this shelxl refinement is uniquely defined
by the following loop, which should always be used as a source of
symmetry information in preference to the above space-group names.
They are only intended as comments.
;
_shelx_estimated_absorpt_t_max 0.750
_shelx_estimated_absorpt_t_min 0.675
_olex2_refinement_description
;
1. Fixed Uiso
 At 1.2 times of:
  All C(H) groups, All C(H,H) groups
 At 1.5 times of:
  All C(H,H,H) groups
2. Restrained distances
 H21C-H28A
 2.1 with sigma of 0.02
 H61-H9
 2.1 with sigma of 0.02
 HQ-H65
 2.1 with sigma of 0.02
 H13E-H33A
 2.1 with sigma of 0.02
 H66-HQ
 2.1 with sigma of 0.02
 H10B-H13F
 2.1 with sigma of 0.02
 H35D-H35A
 2.1 with sigma of 0.02
 H35C-H53_$1
 2.1 with sigma of 0.02
 C313-C261
 3.1 with sigma of 0.01
 C273-C343
 3.1 with sigma of 0.01
 C343-C273
 3.95 with sigma of 0.01
 C273-C270
 3.3 with sigma of 0.01
 C239-C217
 3.5 with sigma of 0.01
 C119_$1-C350
 3.5 with sigma of 0.01
 C350-C13
 3.3 with sigma of 0.01
 C135-C233
 3.3 with sigma of 0.01
 C280-C33
 3.8 with sigma of 0.01
 C33-C133
 1.53 with sigma of 0.01
 C33-C280
 3.9 with sigma of 0.01
 P26-C33
 2.7 with sigma of 0.01
 C297-C173 \\sim C250-C208 \\sim C80-C232 \\sim C166-C106 \\sim C192-C127 \\sim
C88-C114 \\sim C212-
 C143 \\sim C29-C125
 with sigma of 0.0008
 C212-C204 \\sim C322-C212 \\sim C192-C140 \\sim C192-C170 \\sim C152-C114
\\sim C68-C114 \\sim C29-
 C186 \\sim C79-C29 \\sim C266-C208 \\sim C230-C208 \\sim C302-C297 \\sim
C323-C297 \\sim C80-C150 ~
 C80-C78 \\sim C166-C122 \\sim C60-C166
 with sigma of 0.0008
 C83-C79 \\sim C83-C317 \\sim C317-C140 \\sim C74-C170 \\sim C74-C66 \\sim
C66-C152 \\sim C190-C186 ~
 C324-C190 \\sim C324-C322 \\sim C303-C204 \\sim C320-C303 \\sim C68-C320 \\sim
C230-C196 \\sim C316-
 C196 \\sim C316-C302 \\sim C323-C206 \\sim C244-C206 \\sim C244-C150 \\sim
C78-C160 \\sim C222-C160 ~
 C60-C222 \\sim C226-C122 \\sim C242-C226 \\sim C266-C242
 with sigma of 0.0008
 P24-C220 \\sim P24-C95 \\sim P24-C313 \\sim P12-C262 \\sim P12-C43 \\sim
P12-C337 \\sim P40-C13 \\sim P40-
 C177 \\sim P40-C357 \\sim P18-C193 \\sim P18-C135 \\sim P18-C340 \\sim
P26-C321 \\sim P26-C133 \\sim P26-
 C213 \\sim P38-C280 \\sim P38-C307 \\sim P38-C331 \\sim P8-C270 \\sim P8-C319
\\sim P8-C343 \\sim P14-C273
 \\sim P14-C284 \\sim P14-C169
 with sigma of 0.001
 C79-C65 \\sim C186-C119
 with sigma of 0.0008
 C65-C29 \\sim C29-C119
 with sigma of 0.0008
 C31-C284 \\sim C273-C239 \\sim C352-C169 \\sim C7-C343 \\sim C270-C217 \\sim
C319-C305 \\sim C331-
 C181 \\sim C307-C215 \\sim C280-C103 \\sim C33-C133 \\sim C45-C213 \\sim
C321-C109 \\sim C95-C261 ~
 C313-C223 \\sim C220-C111 \\sim C43-C346 \\sim C51-C337 \\sim C262-C167 \\sim
C340-C233 \\sim C73-C193
 \\sim C135-C113 \\sim C99-C357 \\sim C145-C13 \\sim C350-C177
 with sigma of 0.0008
 O52-C82 \\sim O50-C82 \\sim O132-C116 \\sim O20-C116 \\sim O32-C130 \\sim
O48-C130 \\sim O30-C144 ~
 O42-C144
 with sigma of 0.01
3. Uiso/Uaniso restraints and constraints
C273 \\sim C239: within 1.8A with sigma of 0.005 and sigma for terminal atoms
of 0.01
C340 \\sim C233: within 1.8A with sigma of 0.005 and sigma for terminal atoms
of 0.01
C133 \\sim C33: within 1.8A with sigma of 0.005 and sigma for terminal atoms of
0.01
All non-hydrogen atoms have similar U: within -2.7A with sigma of 0.009 and
sigma for terminal atoms of 0.018
Uanis(C33) \\sim Ueq: with sigma of 0.1 and sigma for terminal atoms of 0.2
4.a Riding coordinates:
 C305(H14,H15,H16), C7(H17,H18,H19), C352(H24,H25,H26), C109(H10A,H10B,H10C),
 C103(H10D,H10E,H10F), C111(H30,H31,H32), C223(H33,H34,H35), C350(H35C,H35D,
 H35E), C73(H73A,H73B,H73C), C145(H14A,H14B,H14C), C261(H58,H59,H60), C33(H33C,
 H33D,H33E), C233(H23A,H23B,H23C)
4.b Secondary CH2 refined with riding coordinates:
 C262(HN,HO), C270(HP,HQ), C280(H28A,H28B), C284(HR,HS), C220(HT,HU),
 C307(H30A,H30B), C321(H32A,H32B), C319(HV,HW), C313(HX,HY), C357(H35A,H35B),
 C337(HZ,H1), C43(H4,H5), C169(H7,H8), C343(H9,H10), C331(H33A,H33B), C177(H17A,
 H17B), C213(H21D,H21E), C340(H34A,H34B), C95(H39,H40), C193(H19A,H19B),
 C13(H13A,H13B), C135(H13C,H13D), C133(H13E,H13F), C273(H61,H63)
4.c Aromatic/amide H refined with riding coordinates:
 C164(H), C118(HA), C126(HB), C70(HC), C96(H96), C142(H142), C158(H158),
 C138(H138), C124(HD), C4(HE), C134(HF), C92(H92), C62(H62), C146(H146),
 C160(H160), C66(HG), C74(HH), C190(HI), C324(HJ), C320(HK), C294(H294),
 C228(H228), C240(H240), C224(H224), C198(HL), C222(H222), C226(H226),
 C242(H242), C244(H244), C296(HM), C252(H252), C194(H194), C274(H274),
 C254(H254), C306(H306), C196(H196), C268(H268), C308(H308), C316(H316),
 C206(H206), C157(H157), C21(H21), C335(H335), C301(H301), C77(H77), C303(H2),
 C83(H3), C317(H6), C289(H44), C263(H45), C2(H46), C139(H47), C137(H48),
 C277(H49), C267(H50), C253(H51), C363(H52), C119(H53), C257(H54), C141(H55),
 C115(H56), C65(H57)
4.d Fitted hexagon refined as free rotating group:
 N22(C164,C118,C88,C126,C70), N28(C96,C142,C106,C158,C138), C10(C124,C100,C4,
 C120,C134), C92(C108,C62,C176,C146,C136), C232(C294,C228,N314,C240,C224),
 C250(C252,C194,C274,C254,C306), C173(C157,C21,C335,C301,C77), C143(C289,C263,
 C2,C139,C137), C127(C277,C267,N129,C253,C363), C125(C119,C257,C141,C115,C65)
4.e Idealised Me refined as rotating group:
 C167(H11,H12,H13), C45(H45A,H45B,H45C), C181(H18A,H18B,H18C), C215(H21A,H21B,
 H21C), C217(H20,H22,H23), C51(H27,H28,H29), C346(H36,H37,H38), C99(H99A,H99B,
 H99C), C113(H11A,H11B,H11C), C31(H41,H42,H43), C239(H64,H65,H66)
;
_platon_squeeze_special_details
;
A solvent mask was calculated and 4190 electrons were 
found in a volume of 17368\%A^3^ in 4 voids per unit cell. 
This is consistent with the presence of 
13[C2H3N], 5[C6H14O], per Asymmetric Unit 
which account for 4608 electrons 
per unit cell.
;
_platon_squeeze_void_probe_radius 1.20
_olex2_submission_special_instructions 'No special instructions were received'

loop_
_space_group_symop_operation_xyz
'x, y, z'
'-x, y, -z+1/2'
'x+1/2, y+1/2, z'
'-x+1/2, y+1/2, -z+1/2'
'-x, -y, -z'
'x, -y, z-1/2'
'-x+1/2, -y+1/2, -z'
'x+1/2, -y+1/2, z-1/2'

loop_
_atom_site_label
_atom_site_type_symbol
_atom_site_fract_x
_atom_site_fract_y
_atom_site_fract_z
_atom_site_U_iso_or_equiv
_atom_site_adp_type
_atom_site_occupancy
_atom_site_site_symmetry_order
_atom_site_calc_flag
_atom_site_refinement_flags_posn
_atom_site_refinement_flags_adp
_atom_site_refinement_flags_occupancy
_atom_site_disorder_assembly
_atom_site_disorder_group
Pt16 Pt 0.31809(2) 0.58470(2) 0.26009(2) 0.1028(2) Uani 1 1 d . U . . .
Pt44 Pt 0.19196(2) 0.33462(2) 0.12379(2) 0.1023(2) Uani 1 1 d . U . . .
Pt36 Pt 0.43191(2) 0.22008(2) 0.44517(3) 0.1268(3) Uani 1 1 d . U . . .
Pt46 Pt 0.26329(2) -0.02997(2) 0.08139(3) 0.1275(3) Uani 1 1 d . U . . .
P38 P 0.18752(10) 0.40894(15) 0.14555(17) 0.1211(12) Uani 1 1 d D U . . .
P26 P 0.13437(10) 0.31345(17) 0.06804(16) 0.1239(13) Uani 1 1 d D U . . .
P8 P 0.29197(12) 0.65868(15) 0.22931(15) 0.1249(13) Uani 1 1 d D U . . .
P14 P 0.31642(12) 0.56362(18) 0.20061(15) 0.1287(13) Uani 1 1 d D U . . .
P12 P 0.43490(13) 0.18934(18) 0.39277(18) 0.1416(15) Uani 1 1 d D U . . .
P40 P 0.20787(14) -0.06085(18) 0.0232(2) 0.1428(14) Uani 1 1 d D U . . .
P24 P 0.44165(14) 0.14853(19) 0.4838(2) 0.1521(17) Uani 1 1 d D U . . .
P18 P 0.29250(14) -0.10109(19) 0.1008(2) 0.1552(17) Uani 1 1 d D U . . .
O20 O 0.1993(2) 0.2731(3) 0.0997(3) 0.0985(19) Uani 1 1 d D U . . .
O48 O 0.3503(2) 0.5225(3) 0.2993(3) 0.102(2) Uani 1 1 d D U . . .
O42 O 0.4263(2) 0.2906(3) 0.4180(4) 0.122(3) Uani 1 1 d D U . . .
N22 N 0.3285(2) 0.5935(3) 0.3244(2) 0.104(2) Uani 1 1 d . U . . .
C164 C 0.30588(17) 0.5717(3) 0.3264(2) 0.100(3) Uani 1 1 d G U . . .
H H 0.2823 0.5640 0.2964 0.120 Uiso 1 1 calc R . . . .
C118 C 0.3177(2) 0.5614(3) 0.3721(3) 0.103(3) Uani 1 1 d G U . . .
HA H 0.3023 0.5465 0.3735 0.123 Uiso 1 1 calc R . . . .
C88 C 0.3522(2) 0.5727(3) 0.4160(2) 0.105(2) Uani 1 1 d DG U . . .
C126 C 0.37483(18) 0.5945(4) 0.4140(2) 0.111(3) Uani 1 1 d G U . . .
HB H 0.3984 0.6023 0.4440 0.133 Uiso 1 1 calc R . . . .
C70 C 0.36299(19) 0.6049(3) 0.3683(3) 0.111(3) Uani 1 1 d G U . . .
HC H 0.3785 0.6198 0.3670 0.134 Uiso 1 1 calc R . . . .
O50 O 0.2418(3) 0.0415(3) 0.0651(4) 0.113(2) Uani 1 1 d D U . . .
N28 N 0.24602(13) 0.3435(3) 0.1681(3) 0.094(2) Uani 1 1 d . U . . .
C96 C 0.27033(19) 0.3213(3) 0.2149(3) 0.099(3) Uani 1 1 d G U . . .
H96 H 0.2638 0.3131 0.2319 0.119 Uiso 1 1 calc R . . . .
C142 C 0.30425(17) 0.3110(3) 0.2368(2) 0.102(3) Uani 1 1 d G U . . .
H142 H 0.3209 0.2958 0.2688 0.122 Uiso 1 1 calc R . . . .
C106 C 0.31386(15) 0.3230(3) 0.2119(3) 0.106(3) Uani 1 1 d DG U . . .
C158 C 0.2895(2) 0.3452(3) 0.1652(3) 0.100(3) Uani 1 1 d G U . . .
H158 H 0.2961 0.3533 0.1482 0.120 Uiso 1 1 calc R . . . .
C138 C 0.25563(17) 0.3555(3) 0.1433(2) 0.110(3) Uani 1 1 d G U . . .
H138 H 0.2390 0.3706 0.1113 0.132 Uiso 1 1 calc R . . . .
O30 O 0.3686(2) 0.2964(3) 0.3634(4) 0.132(3) Uani 1 1 d D U . . .
O52 O 0.2455(3) 0.0472(3) 0.1270(4) 0.124(3) Uani 1 1 d D U . . .
O32 O 0.3120(2) 0.4641(4) 0.2788(4) 0.134(4) Uani 1 1 d D U . . .
N34 N 0.4103(3) 0.3150(5) 0.2791(5) 0.119(3) Uani 1 1 d . U . . .
C10 C 0.4008(2) 0.3701(2) 0.3861(3) 0.103(3) Uani 1 1 d . U . . .
C124 C 0.37113(16) 0.3977(3) 0.3474(3) 0.100(3) Uani 1 1 d G U . . .
HD H 0.3491 0.3814 0.3225 0.120 Uiso 1 1 calc R . . . .
C100 C 0.37371(17) 0.4492(3) 0.3452(3) 0.097(3) Uani 1 1 d G U . . .
C4 C 0.4060(2) 0.4731(2) 0.3816(3) 0.100(3) Uani 1 1 d G U . . .
HE H 0.4078 0.5083 0.3801 0.120 Uiso 1 1 calc R . . . .
C120 C 0.43568(16) 0.4455(3) 0.4203(3) 0.102(3) Uani 1 1 d G U . . .
C134 C 0.43310(17) 0.3940(3) 0.4225(3) 0.107(3) Uani 1 1 d G U . . .
HF H 0.4534 0.3751 0.4490 0.128 Uiso 1 1 calc R . . . .
N1 N 0.4359(3) 0.1775(6) 0.2649(5) 0.137(3) Uani 1 1 d . U . . .
O132 O 0.2165(3) 0.2159(3) 0.1544(4) 0.115(2) Uani 1 1 d D U . . .
N178 N 0.3910(3) 0.4732(5) 0.5141(5) 0.121(3) Uani 1 1 d . U . . .
N180 N 0.3820(3) 0.5675(5) 0.5422(5) 0.121(2) Uani 1 1 d . U . . .
C144 C 0.3983(2) 0.3152(5) 0.3891(5) 0.113(3) Uani 1 1 d D U . . .
C92 C 0.2260(3) 0.2234(2) 0.0705(3) 0.101(3) Uani 1 1 d . U . . .
H92 H 0.2229 0.2586 0.0657 0.122 Uiso 1 1 calc R . . . .
C108 C 0.2219(2) 0.1994(3) 0.0987(3) 0.096(2) Uani 1 1 d G U . . .
C62 C 0.2265(3) 0.1479(3) 0.1057(3) 0.100(2) Uani 1 1 d G U . . .
H62 H 0.2237 0.1315 0.1250 0.120 Uiso 1 1 calc R . . . .
C176 C 0.2352(3) 0.1203(2) 0.0845(4) 0.105(3) Uani 1 1 d G U . . .
C146 C 0.2393(3) 0.1442(3) 0.0562(3) 0.103(3) Uani 1 1 d G U . . .
H146 H 0.2452 0.1254 0.0417 0.124 Uiso 1 1 calc R . . . .
C136 C 0.2347(3) 0.1958(3) 0.0492(3) 0.100(2) Uani 1 1 d G U . . .
C130 C 0.3423(3) 0.4805(4) 0.3036(5) 0.099(3) Uani 1 1 d D U . . .
C114 C 0.3672(3) 0.5514(3) 0.4655(3) 0.114(3) Uani 1 1 d D U . . .
C166 C 0.34823(18) 0.3018(3) 0.2308(4) 0.109(3) Uani 1 1 d D U . . .
C122 C 0.3780(2) 0.3321(4) 0.2582(5) 0.112(3) Uani 1 1 d D U . . .
C116 C 0.2116(3) 0.2307(4) 0.1188(4) 0.098(3) Uani 1 1 d D U . . .
C170 C 0.3995(3) 0.4266(4) 0.5086(3) 0.123(3) Uani 1 1 d D U . . .
N110 N 0.3730(3) 0.2232(5) 0.2315(5) 0.116(3) Uani 1 1 d . U . . .
N112 N 0.4196(4) 0.4274(6) 0.6053(5) 0.143(3) Uani 1 1 d . U . . .
C68 C 0.3712(3) 0.5823(4) 0.4988(4) 0.115(3) Uani 1 1 d D U . . .
C182 C 0.4680(4) 0.4743(5) 0.4616(5) 0.110(3) Uani 1 1 d . U . . .
C152 C 0.3770(3) 0.5012(3) 0.4734(4) 0.114(3) Uani 1 1 d D U . . .
C140 C 0.4242(4) 0.3848(5) 0.5871(3) 0.138(3) Uani 1 1 d D U . . .
C150 C 0.4132(2) 0.1366(5) 0.2385(5) 0.137(3) Uani 1 1 d D U . . .
N154 N 0.4749(3) 0.2690(6) 0.3153(5) 0.144(3) Uani 1 1 d . U . . .
C160 C 0.3234(2) 0.1749(4) 0.1833(5) 0.122(3) Uani 1 1 d D U . . .
H160 H 0.3077 0.1475 0.1646 0.146 Uiso 1 1 calc R . . . .
C60 C 0.3461(3) 0.2520(3) 0.2180(5) 0.112(3) Uani 1 1 d D U . . .
C72 C 0.2422(4) 0.2243(5) 0.0235(6) 0.106(3) Uani 1 1 d . U . . .
C66 C 0.3758(3) 0.4717(4) 0.4416(4) 0.116(3) Uani 1 1 d D U . . .
HG H 0.3665 0.4818 0.4102 0.139 Uiso 1 1 calc R . . . .
C74 C 0.3903(3) 0.4246(4) 0.4636(3) 0.123(3) Uani 1 1 d D U . . .
HH H 0.3933 0.3973 0.4508 0.147 Uiso 1 1 calc R . . . .
C78 C 0.3593(2) 0.1769(4) 0.2105(5) 0.127(3) Uani 1 1 d D U . . .
C82 C 0.2407(4) 0.0657(5) 0.0923(5) 0.111(3) Uani 1 1 d D U . . .
C80 C 0.3780(2) 0.1377(3) 0.2135(5) 0.129(3) Uani 1 1 d D U . . .
N188 N 0.4089(4) 0.5186(7) 0.6342(6) 0.151(3) Uani 1 1 d . U . . .
C186 C 0.4210(3) 0.4888(3) 0.6737(4) 0.155(3) Uani 1 1 d D U . . .
C190 C 0.4170(3) 0.5132(4) 0.7023(4) 0.151(4) Uani 1 1 d D U . . .
HI H 0.4226 0.5009 0.7307 0.182 Uiso 1 1 calc R . . . .
C324 C 0.4031(3) 0.5600(5) 0.6793(4) 0.147(3) Uani 1 1 d D U . . .
HJ H 0.3977 0.5862 0.6901 0.177 Uiso 1 1 calc R . . . .
C322 C 0.3982(4) 0.5623(5) 0.6378(3) 0.156(4) Uani 1 1 d D U . . .
C320 C 0.3604(3) 0.6324(4) 0.4900(4) 0.123(3) Uani 1 1 d D U . . .
HK H 0.3513 0.6526 0.4624 0.148 Uiso 1 1 calc R . . . .
C208 C 0.46912(19) 0.3514(4) 0.3327(5) 0.149(3) Uani 1 1 d D U . . .
C232 C 0.3575(2) 0.0885(3) 0.1887(4) 0.132(3) Uani 1 1 d D U . . .
C294 C 0.3478(3) 0.0596(4) 0.2080(3) 0.135(4) Uani 1 1 d G U . . .
H294 H 0.3575 0.0664 0.2403 0.162 Uiso 1 1 calc R . . . .
C228 C 0.3238(3) 0.0206(4) 0.1800(4) 0.129(3) Uani 1 1 d G U . . .
H228 H 0.3172 0.0008 0.1931 0.154 Uiso 1 1 calc R . . . .
N314 N 0.3096(2) 0.0106(3) 0.1327(4) 0.131(3) Uani 1 1 d G U . . .
C240 C 0.3193(3) 0.0396(4) 0.1134(3) 0.136(4) Uani 1 1 d G U . . .
H240 H 0.3095 0.0327 0.0811 0.164 Uiso 1 1 calc R . . . .
C224 C 0.3432(3) 0.0785(4) 0.1414(4) 0.137(4) Uani 1 1 d G U . . .
H224 H 0.3498 0.0983 0.1282 0.164 Uiso 1 1 calc R . . . .
C198 C 0.4762(4) 0.5193(6) 0.4548(6) 0.130(4) Uani 1 1 d . U . . .
HL H 0.4584 0.5350 0.4233 0.156 Uiso 1 1 calc R . . . .
C222 C 0.3158(3) 0.2222(4) 0.1898(5) 0.122(3) Uani 1 1 d D U . . .
H222 H 0.2937 0.2324 0.1771 0.146 Uiso 1 1 calc R . . . .
C226 C 0.3795(2) 0.3829(4) 0.2689(5) 0.121(3) Uani 1 1 d D U . . .
H226 H 0.3607 0.4034 0.2581 0.145 Uiso 1 1 calc R . . . .
C266 C 0.4334(2) 0.3555(5) 0.3048(5) 0.128(3) Uani 1 1 d D U . . .
C192 C 0.4146(3) 0.3868(3) 0.5420(3) 0.132(3) Uani 1 1 d D U . . .
C230 C 0.4886(2) 0.3119(5) 0.3382(6) 0.147(4) Uani 1 1 d D U . . .
C242 C 0.4147(2) 0.3972(4) 0.2987(5) 0.135(4) Uani 1 1 d D U . . .
H242 H 0.4242 0.4296 0.3123 0.162 Uiso 1 1 calc R . . . .
C244 C 0.4318(2) 0.0954(5) 0.2436(6) 0.147(4) Uani 1 1 d D U . . .
H244 H 0.4223 0.0632 0.2293 0.177 Uiso 1 1 calc R . . . .
C296 C 0.4938(4) 0.4572(6) 0.5122(5) 0.127(4) Uani 1 1 d . U . . .
HM H 0.4890 0.4288 0.5218 0.153 Uiso 1 1 calc R . . . .
C250 C 0.4926(3) 0.3938(4) 0.3701(5) 0.166(4) Uani 1 1 d D U . . .
C252 C 0.5021(4) 0.4315(6) 0.3562(4) 0.192(5) Uani 1 1 d G U . . .
H252 H 0.4947 0.4299 0.3249 0.230 Uiso 1 1 calc R . . . .
C194 C 0.5224(4) 0.4716(5) 0.3880(6) 0.201(6) Uani 1 1 d G U . . .
H194 H 0.5289 0.4974 0.3785 0.242 Uiso 1 1 calc R . . . .
C274 C 0.5332(3) 0.4740(4) 0.4338(5) 0.199(6) Uani 1 1 d G U . . .
H274 H 0.5470 0.5014 0.4556 0.239 Uiso 1 1 calc R . . . .
C254 C 0.5236(4) 0.4362(6) 0.4478(4) 0.195(6) Uani 1 1 d G U . . .
H254 H 0.5310 0.4378 0.4791 0.234 Uiso 1 1 calc R . . . .
C306 C 0.5033(3) 0.3961(5) 0.4159(5) 0.175(5) Uani 1 1 d G U . . .
H306 H 0.4968 0.3703 0.4255 0.210 Uiso 1 1 calc R . . . .
C196 C 0.5254(2) 0.3124(5) 0.3712(6) 0.153(4) Uani 1 1 d D U . . .
H196 H 0.5407 0.3399 0.3907 0.184 Uiso 1 1 calc R . . . .
C262 C 0.4565(3) 0.2323(6) 0.3854(5) 0.164(6) Uani 1 1 d D U . . .
HN H 0.4551 0.2191 0.3596 0.196 Uiso 1 1 calc R . . . .
HO H 0.4435 0.2645 0.3730 0.196 Uiso 1 1 calc R . . . .
C268 C 0.2261(4) 0.2672(6) -0.0006(6) 0.119(3) Uani 1 1 d . U . . .
H268 H 0.2099 0.2802 0.0001 0.143 Uiso 1 1 calc R . . . .
C302 C 0.5026(3) 0.2404(4) 0.3319(6) 0.153(4) Uani 1 1 d D U . . .
C270 C 0.24588(17) 0.6592(5) 0.1740(4) 0.171(7) Uani 1 1 d D U . . .
HP H 0.2363 0.6932 0.1684 0.206 Uiso 1 1 calc R . . . .
HQ H 0.2419 0.6502 0.1450 0.206 Uiso 1 1 calc DR . . . .
C280 C 0.1779(3) 0.4072(5) 0.1821(3) 0.156(5) Uani 1 1 d D U . . .
H28A H 0.1773 0.4415 0.1915 0.188 Uiso 1 1 calc DR . . . .
H28B H 0.1548 0.3909 0.1635 0.188 Uiso 1 1 calc R . . . .
C284 C 0.3147(4) 0.4969(2) 0.1963(4) 0.155(5) Uani 1 1 d D U . . .
HR H 0.3353 0.4827 0.2294 0.186 Uiso 1 1 calc R . . . .
HS H 0.2931 0.4850 0.1870 0.186 Uiso 1 1 calc R . . . .
C308 C 0.2309(4) 0.2942(6) -0.0264(6) 0.125(4) Uani 1 1 d . U . . .
H308 H 0.2174 0.3232 -0.0450 0.150 Uiso 1 1 calc R . . . .
C316 C 0.5351(3) 0.2643(5) 0.3697(6) 0.154(4) Uani 1 1 d D U . . .
H316 H 0.5581 0.2510 0.3895 0.185 Uiso 1 1 calc R . . . .
C204 C 0.3779(3) 0.6038(5) 0.5607(3) 0.129(3) Uani 1 1 d D U . . .
C206 C 0.4670(3) 0.1098(4) 0.2733(6) 0.160(4) Uani 1 1 d D U . . .
H206 H 0.4853 0.0888 0.2831 0.192 Uiso 1 1 calc R . . . .
C212 C 0.3865(3) 0.6016(4) 0.6050(3) 0.152(3) Uani 1 1 d D U . . .
C220 C 0.4840(2) 0.1201(5) 0.5210(7) 0.185(7) Uani 1 1 d D U . . .
HT H 0.4878 0.0978 0.5454 0.222 Uiso 1 1 calc R . . . .
HU H 0.4833 0.0987 0.4991 0.222 Uiso 1 1 calc R . . . .
C173 C 0.5317(2) 0.1598(6) 0.3384(5) 0.179(4) Uani 1 1 d D U . . .
C157 C 0.5429(3) 0.1176(6) 0.3679(6) 0.194(5) Uani 1 1 d G U . . .
H157 H 0.5291 0.1047 0.3728 0.233 Uiso 1 1 calc R . . . .
C21 C 0.5744(4) 0.0943(5) 0.3900(5) 0.196(6) Uani 1 1 d G U . . .
H21 H 0.5821 0.0655 0.4102 0.235 Uiso 1 1 calc R . . . .
C335 C 0.5947(3) 0.1133(6) 0.3828(6) 0.203(6) Uani 1 1 d G U . . .
H335 H 0.6162 0.0974 0.3979 0.244 Uiso 1 1 calc R . . . .
C301 C 0.5835(3) 0.1555(6) 0.3533(6) 0.196(6) Uani 1 1 d G U . . .
H301 H 0.5974 0.1685 0.3483 0.235 Uiso 1 1 calc R . . . .
C77 C 0.5520(4) 0.1788(5) 0.3311(5) 0.189(5) Uani 1 1 d G U . . .
H77 H 0.5444 0.2076 0.3109 0.227 Uiso 1 1 calc R . . . .
C323 C 0.4704(3) 0.1603(4) 0.2861(6) 0.156(4) Uani 1 1 d D U . . .
C79 C 0.4303(4) 0.4085(4) 0.6506(4) 0.157(4) Uani 1 1 d D U . . .
C307 C 0.2272(2) 0.4442(4) 0.1802(6) 0.143(5) Uani 1 1 d D U . . .
H30A H 0.2469 0.4250 0.2103 0.171 Uiso 1 1 calc R . . . .
H30B H 0.2322 0.4485 0.1596 0.171 Uiso 1 1 calc R . . . .
C321 C 0.1278(3) 0.2476(2) 0.0666(7) 0.171(6) Uani 1 1 d D U . . .
H32A H 0.1397 0.2294 0.0589 0.205 Uiso 1 1 calc R . . . .
H32B H 0.1381 0.2362 0.0994 0.205 Uiso 1 1 calc R . . . .
C319 C 0.2969(4) 0.6953(4) 0.2733(4) 0.136(4) Uani 1 1 d D U . . .
HV H 0.2850 0.6774 0.2810 0.163 Uiso 1 1 calc R . . . .
HW H 0.3223 0.6968 0.3045 0.163 Uiso 1 1 calc R . . . .
C313 C 0.4073(2) 0.1033(4) 0.4450(5) 0.193(7) Uani 1 1 d D U . . .
HX H 0.4057 0.0946 0.4180 0.231 Uiso 1 1 calc R . . . .
HY H 0.4149 0.0726 0.4651 0.231 Uiso 1 1 calc R . . . .
C297 C 0.5002(2) 0.1898(4) 0.3211(6) 0.163(4) Uani 1 1 d D U . . .
C357 C 0.1772(3) -0.0177(4) -0.0262(4) 0.174(5) Uani 1 1 d D U . . .
H35A H 0.1530 -0.0311 -0.0477 0.209 Uiso 1 1 calc DR . . . .
H35B H 0.1785 0.0145 -0.0120 0.209 Uiso 1 1 calc R . . . .
C337 C 0.3931(3) 0.1874(7) 0.3295(3) 0.189(7) Uani 1 1 d D U . . .
HZ H 0.3821 0.2209 0.3207 0.227 Uiso 1 1 calc R . . . .
H1 H 0.3973 0.1812 0.3082 0.227 Uiso 1 1 calc R . . . .
C303 C 0.3658(3) 0.6464(4) 0.5307(3) 0.138(4) Uani 1 1 d D U . . .
H2 H 0.3620 0.6786 0.5367 0.165 Uiso 1 1 calc R . . . .
C83 C 0.4416(4) 0.3587(4) 0.6590(4) 0.159(4) Uani 1 1 d D U . . .
H3 H 0.4500 0.3383 0.6860 0.191 Uiso 1 1 calc R . . . .
C43 C 0.4558(3) 0.1316(4) 0.4025(4) 0.168(6) Uani 1 1 d D U . . .
H4 H 0.4812 0.1343 0.4338 0.201 Uiso 1 1 calc R . . . .
H5 H 0.4457 0.1048 0.4074 0.201 Uiso 1 1 calc R . . . .
C317 C 0.4384(4) 0.3446(5) 0.6203(4) 0.153(4) Uani 1 1 d D U . . .
H6 H 0.4447 0.3129 0.6170 0.183 Uiso 1 1 calc R . . . .
C169 C 0.3559(2) 0.5876(7) 0.2206(6) 0.167(5) Uani 1 1 d D U . . .
H7 H 0.3547 0.5833 0.1935 0.201 Uiso 1 1 calc R . . . .
H8 H 0.3575 0.6240 0.2272 0.201 Uiso 1 1 calc R . . . .
C343 C 0.3072(3) 0.6958(5) 0.2084(4) 0.156(5) Uani 1 1 d D U . . .
H9 H 0.3054 0.6759 0.1845 0.187 Uiso 1 1 calc DR . . . .
H10 H 0.2917 0.7254 0.1904 0.187 Uiso 1 1 calc R . . . .
C331 C 0.1511(2) 0.4466(5) 0.0957(4) 0.164(6) Uani 1 1 d D U . . .
H33A H 0.1290 0.4272 0.0762 0.197 Uiso 1 1 calc DR . . . .
H33B H 0.1494 0.4765 0.1094 0.197 Uiso 1 1 calc R . . . .
C167 C 0.4952(4) 0.2428(10) 0.4326(8) 0.228(11) Uani 1 1 d D U . . .
H11 H 0.5068 0.2576 0.4234 0.343 Uiso 1 1 calc GR . . . .
H12 H 0.5070 0.2113 0.4505 0.343 Uiso 1 1 calc GR . . . .
H13 H 0.4967 0.2661 0.4540 0.343 Uiso 1 1 calc GR . . . .
C177 C 0.1980(3) -0.1191(4) -0.0076(6) 0.175(6) Uani 1 1 d D U . . .
H17A H 0.2088 -0.1187 -0.0207 0.210 Uiso 1 1 calc R . . . .
H17B H 0.2097 -0.1461 0.0176 0.210 Uiso 1 1 calc R . . . .
C305 C 0.2828(6) 0.7490(4) 0.2585(7) 0.178(7) Uani 1 1 d D U . . .
H14 H 0.2590 0.7495 0.2247 0.267 Uiso 1 1 d R . . . .
H15 H 0.2986 0.7694 0.2596 0.267 Uiso 1 1 d R . . . .
H16 H 0.2821 0.7627 0.2818 0.267 Uiso 1 1 d R . . . .
C45 C 0.1291(3) 0.3087(8) -0.0090(5) 0.183(8) Uani 1 1 d D U . . .
H45A H 0.1140 0.3147 -0.0446 0.275 Uiso 1 1 calc GR . . . .
H45B H 0.1310 0.2726 -0.0029 0.275 Uiso 1 1 calc GR . . . .
H45C H 0.1525 0.3227 0.0100 0.275 Uiso 1 1 calc GR . . . .
C181 C 0.1555(3) 0.4630(9) 0.0617(4) 0.211(10) Uani 1 1 d D U . . .
H18A H 0.1360 0.4850 0.0355 0.317 Uiso 1 1 calc GR . . . .
H18B H 0.1556 0.4334 0.0464 0.317 Uiso 1 1 calc GR . . . .
H18C H 0.1779 0.4811 0.0813 0.317 Uiso 1 1 calc GR . . . .
C215 C 0.2256(4) 0.4958(4) 0.1960(7) 0.182(8) Uani 1 1 d D U . . .
H21A H 0.2115 0.5185 0.1673 0.274 Uiso 1 1 calc GR . . . .
H21B H 0.2495 0.5092 0.2224 0.274 Uiso 1 1 calc GR . . . .
H21C H 0.2146 0.4928 0.2084 0.274 Uiso 1 1 calc DGR . . . .
C7 C 0.3453(3) 0.7138(8) 0.2505(6) 0.185(7) Uani 1 1 d D U . . .
H17 H 0.3611 0.6854 0.2618 0.278 Uiso 1 1 d R . . . .
H18 H 0.3486 0.7257 0.2780 0.278 Uiso 1 1 d R . . . .
H19 H 0.3507 0.7409 0.2393 0.278 Uiso 1 1 d R . . . .
C217 C 0.2270(4) 0.6217(7) 0.1791(6) 0.218(10) Uani 1 1 d D U . . .
H20 H 0.2168 0.6393 0.1893 0.327 Uiso 1 1 calc GR . . . .
H22 H 0.2438 0.5965 0.2042 0.327 Uiso 1 1 calc GR . . . .
H23 H 0.2081 0.6051 0.1470 0.327 Uiso 1 1 calc GR . . . .
C352 C 0.3889(4) 0.5616(8) 0.2675(6) 0.183(7) Uani 1 1 d D U . . .
H24 H 0.3866 0.5252 0.2624 0.275 Uiso 1 1 d R . . . .
H25 H 0.3912 0.5698 0.2950 0.275 Uiso 1 1 d R . . . .
H26 H 0.4098 0.5732 0.2756 0.275 Uiso 1 1 d R . . . .
C213 C 0.1128(3) 0.3340(6) 0.0072(3) 0.181(7) Uani 1 1 d D U . . .
H21D H 0.0874 0.3257 -0.0167 0.218 Uiso 1 1 calc R . . . .
H21E H 0.1151 0.3708 0.0073 0.218 Uiso 1 1 calc R . . . .
C51 C 0.3668(4) 0.1484(7) 0.3166(8) 0.226(11) Uani 1 1 d D U . . .
H27 H 0.3565 0.1305 0.2863 0.339 Uiso 1 1 calc GR . . . .
H28 H 0.3480 0.1651 0.3112 0.339 Uiso 1 1 calc GR . . . .
H29 H 0.3789 0.1245 0.3442 0.339 Uiso 1 1 calc GR . . . .
C109 C 0.0883(3) 0.2368(6) 0.0265(8) 0.212(10) Uani 1 1 d D U . . .
H10A H 0.0760 0.2595 -0.0020 0.318 Uiso 1 1 d R . . . .
H10B H 0.0781 0.2401 0.0401 0.318 Uiso 1 1 d DR . . . .
H10C H 0.0857 0.2022 0.0157 0.318 Uiso 1 1 d R . . . .
C103 C 0.2078(5) 0.3766(7) 0.2283(6) 0.207(9) Uani 1 1 d D U . . .
H10D H 0.1913 0.3491 0.2163 0.310 Uiso 1 1 d R . . . .
H10E H 0.2159 0.3904 0.2589 0.310 Uiso 1 1 d R . . . .
H10F H 0.2281 0.3641 0.2351 0.310 Uiso 1 1 d R . . . .
C111 C 0.5158(4) 0.1550(6) 0.5497(9) 0.251(14) Uani 1 1 d D U . . .
H30 H 0.5219 0.1579 0.5306 0.376 Uiso 1 1 d R . . . .
H31 H 0.5358 0.1405 0.5825 0.376 Uiso 1 1 d R . . . .
H32 H 0.5104 0.1882 0.5539 0.376 Uiso 1 1 d R . . . .
C223 C 0.3701(3) 0.1160(8) 0.4207(8) 0.209(9) Uani 1 1 d D U . . .
H33 H 0.3536 0.0996 0.3881 0.314 Uiso 1 1 d R . . . .
H34 H 0.3662 0.1523 0.4164 0.314 Uiso 1 1 d R . . . .
H35 H 0.3664 0.1035 0.4411 0.314 Uiso 1 1 d R . . . .
C340 C 0.33890(17) -0.0902(7) 0.1482(7) 0.233(9) Uani 1 1 d D U . . .
H34A H 0.3431 -0.0574 0.1409 0.280 Uiso 1 1 calc R . . . .
H34B H 0.3455 -0.0864 0.1799 0.280 Uiso 1 1 calc R . . . .
C346 C 0.4528(4) 0.1154(9) 0.3608(4) 0.194(8) Uani 1 1 d D U . . .
H36 H 0.4314 0.0953 0.3364 0.291 Uiso 1 1 calc GR . . . .
H37 H 0.4734 0.0954 0.3749 0.291 Uiso 1 1 calc GR . . . .
H38 H 0.4515 0.1452 0.3445 0.291 Uiso 1 1 calc GR . . . .
C350 C 0.1591(3) -0.1329(6) -0.0505(4) 0.256(13) Uani 1 1 d D U . . .
H35C H 0.1479 -0.1299 -0.0848 0.385 Uiso 1 1 d DR . . . .
H35D H 0.1484 -0.1087 -0.0448 0.385 Uiso 1 1 d DR . . . .
H35E H 0.1557 -0.1669 -0.0448 0.385 Uiso 1 1 d R . . . .
C95 C 0.4356(3) 0.1538(6) 0.5243(4) 0.219(8) Uani 1 1 d D U . . .
H39 H 0.4545 0.1763 0.5517 0.263 Uiso 1 1 calc R . . . .
H40 H 0.4131 0.1722 0.5054 0.263 Uiso 1 1 calc R . . . .
C193 C 0.2879(4) -0.1488(5) 0.1289(4) 0.186(7) Uani 1 1 d D U . . .
H19A H 0.2627 -0.1570 0.1070 0.224 Uiso 1 1 calc R . . . .
H19B H 0.3002 -0.1796 0.1333 0.224 Uiso 1 1 calc R . . . .
C99 C 0.1851(4) -0.0087(10) -0.0575(5) 0.215(9) Uani 1 1 d D U . . .
H99A H 0.1682 -0.0276 -0.0887 0.322 Uiso 1 1 calc GR . . . .
H99B H 0.2091 -0.0198 -0.0390 0.322 Uiso 1 1 calc GR . . . .
H99C H 0.1829 0.0271 -0.0650 0.322 Uiso 1 1 calc GR . . . .
C13 C 0.1864(3) -0.0639(7) 0.0437(4) 0.184(6) Uani 1 1 d D U . . .
H13A H 0.1815 -0.0289 0.0459 0.221 Uiso 1 1 calc R . . . .
H13B H 0.1632 -0.0798 0.0163 0.221 Uiso 1 1 calc R . . . .
C113 C 0.2866(4) -0.0957(6) 0.0257(6) 0.217(10) Uani 1 1 d D U . . .
H11A H 0.2831 -0.1121 -0.0007 0.325 Uiso 1 1 calc GR . . . .
H11B H 0.3105 -0.0818 0.0507 0.325 Uiso 1 1 calc GR . . . .
H11C H 0.2694 -0.0687 0.0113 0.325 Uiso 1 1 calc GR . . . .
C73 C 0.3036(6) -0.1310(8) 0.1796(4) 0.219(11) Uani 1 1 d D U . . .
H73A H 0.3064 -0.0945 0.1814 0.329 Uiso 1 1 d R . . . .
H73B H 0.3266 -0.1466 0.2064 0.329 Uiso 1 1 d R . . . .
H73C H 0.2876 -0.1399 0.1830 0.329 Uiso 1 1 d R . . . .
C145 C 0.2020(6) -0.0897(9) 0.0917(5) 0.245(11) Uani 1 1 d D U . . .
H14A H 0.1831 -0.0957 0.0899 0.367 Uiso 1 1 d R . . . .
H14B H 0.2219 -0.0734 0.1234 0.367 Uiso 1 1 d R . . . .
H14C H 0.2098 -0.1218 0.0895 0.367 Uiso 1 1 d R . . . .
C135 C 0.2818(3) -0.1341(5) 0.0505(3) 0.166(5) Uani 1 1 d D U . . .
H13C H 0.2977 -0.1630 0.0630 0.199 Uiso 1 1 calc R . . . .
H13D H 0.2571 -0.1462 0.0267 0.199 Uiso 1 1 calc R . . . .
C31 C 0.3145(4) 0.4779(9) 0.1581(4) 0.222(10) Uani 1 1 d D U . . .
H41 H 0.2905 0.4794 0.1247 0.332 Uiso 1 1 calc GR . . . .
H42 H 0.3230 0.4432 0.1659 0.332 Uiso 1 1 calc GR . . . .
H43 H 0.3301 0.4990 0.1591 0.332 Uiso 1 1 calc GR . . . .
C133 C 0.1049(2) 0.3281(5) 0.0740(4) 0.185(6) Uani 1 1 d D U . . .
H13E H 0.1072 0.3638 0.0828 0.222 Uiso 1 1 calc DR . . . .
H13F H 0.0803 0.3219 0.0420 0.222 Uiso 1 1 calc DR . . . .
C143 C 0.3743(3) 0.6419(5) 0.6191(5) 0.168(4) Uani 1 1 d D U . . .
C289 C 0.3984(3) 0.6783(6) 0.6535(5) 0.188(5) Uani 1 1 d G U . . .
H44 H 0.4227 0.6743 0.6725 0.226 Uiso 1 1 calc R . . . .
C263 C 0.3868(4) 0.7205(5) 0.6602(5) 0.197(6) Uani 1 1 d G U . . .
H45 H 0.4033 0.7453 0.6837 0.237 Uiso 1 1 calc R . . . .
C2 C 0.3512(4) 0.7263(5) 0.6324(6) 0.192(5) Uani 1 1 d G U . . .
H46 H 0.3434 0.7552 0.6369 0.230 Uiso 1 1 calc R . . . .
C139 C 0.3272(3) 0.6900(6) 0.5979(5) 0.186(5) Uani 1 1 d G U . . .
H47 H 0.3029 0.6939 0.5790 0.223 Uiso 1 1 calc R . . . .
C137 C 0.3387(3) 0.6477(5) 0.5913(4) 0.169(4) Uani 1 1 d G U . . .
H48 H 0.3223 0.6229 0.5678 0.203 Uiso 1 1 calc R . . . .
C127 C 0.4193(3) 0.3378(3) 0.5260(4) 0.129(3) Uani 1 1 d D U . . .
C277 C 0.3902(2) 0.3089(4) 0.4881(4) 0.136(4) Uani 1 1 d G U . . .
H49 H 0.3679 0.3157 0.4763 0.164 Uiso 1 1 calc R . . . .
C267 C 0.3936(2) 0.2699(3) 0.4675(3) 0.132(4) Uani 1 1 d G U . . .
H50 H 0.3738 0.2501 0.4415 0.158 Uiso 1 1 calc R . . . .
N129 N 0.4263(3) 0.2599(3) 0.4847(4) 0.134(3) Uani 1 1 d G U . . .
C253 C 0.4554(2) 0.2889(4) 0.5226(4) 0.145(4) Uani 1 1 d G U . . .
H51 H 0.4777 0.2821 0.5344 0.175 Uiso 1 1 calc R . . . .
C363 C 0.4519(2) 0.3279(4) 0.5433(3) 0.135(4) Uani 1 1 d G U . . .
H52 H 0.4718 0.3477 0.5692 0.162 Uiso 1 1 calc R . . . .
C29 C 0.4333(3) 0.4398(3) 0.6829(3) 0.181(4) Uani 1 1 d D U . . .
C125 C 0.4238(2) 0.4065(5) 0.7051(3) 0.245(6) Uani 1 1 d D U . . .
C119 C 0.3886(2) 0.3937(5) 0.6751(4) 0.271(7) Uani 1 1 d DG U . . .
H53 H 0.3706 0.4135 0.6467 0.325 Uiso 1 1 calc DR . . . .
C257 C 0.3799(4) 0.3521(6) 0.6866(6) 0.295(8) Uani 1 1 d G U . . .
H54 H 0.3558 0.3434 0.6661 0.354 Uiso 1 1 calc R . . . .
C141 C 0.4063(5) 0.3232(5) 0.7282(5) 0.299(8) Uani 1 1 d G U . . .
H55 H 0.4003 0.2948 0.7361 0.359 Uiso 1 1 calc R . . . .
C115 C 0.4415(4) 0.3360(4) 0.7582(4) 0.291(8) Uani 1 1 d G U . . .
H56 H 0.4595 0.3162 0.7866 0.349 Uiso 1 1 calc R . . . .
C65 C 0.4502(3) 0.3776(6) 0.7466(3) 0.277(7) Uani 1 1 d DG U . . .
H57 H 0.4743 0.3863 0.7671 0.333 Uiso 1 1 calc R . . . .
C261 C 0.4345(6) 0.1097(7) 0.5490(6) 0.37(2) Uani 1 1 d D U . . .
H58 H 0.4406 0.0844 0.5374 0.551 Uiso 1 1 d R . . . .
H59 H 0.4119 0.1008 0.5377 0.551 Uiso 1 1 d R . . . .
H60 H 0.4529 0.1110 0.5855 0.551 Uiso 1 1 d R . . . .
C33 C 0.1142(4) 0.2949(6) 0.1149(4) 0.274(11) Uani 1 1 d D U . . .
H33C H 0.1340 0.3140 0.1443 0.411 Uiso 1 1 d R . . . .
H33D H 0.1184 0.2590 0.1226 0.411 Uiso 1 1 d R . . . .
H33E H 0.0924 0.3047 0.1051 0.411 Uiso 1 1 d R . . . .
C233 C 0.3649(3) -0.1274(7) 0.1578(7) 0.311(14) Uani 1 1 d D U . . .
H23A H 0.3527 -0.1452 0.1266 0.467 Uiso 1 1 d R . . . .
H23B H 0.3689 -0.1502 0.1816 0.467 Uiso 1 1 d R . . . .
H23C H 0.3876 -0.1149 0.1716 0.467 Uiso 1 1 d R . . . .
C273 C 0.2745(3) 0.5811(5) 0.1414(3) 0.243(9) Uani 1 1 d D U . . .
H61 H 0.2793 0.6176 0.1451 0.292 Uiso 1 1 calc DR . . . .
H63 H 0.2790 0.5696 0.1215 0.292 Uiso 1 1 calc R . . . .
C239 C 0.2344(2) 0.5853(9) 0.0979(5) 0.320(14) Uani 1 1 d D U . . .
H64 H 0.2260 0.5597 0.0730 0.479 Uiso 1 1 calc GR . . . .
H65 H 0.2283 0.6186 0.0828 0.479 Uiso 1 1 calc DGR . . . .
H66 H 0.2234 0.5803 0.1100 0.479 Uiso 1 1 calc DGR . . . .

loop_
_atom_site_aniso_label
_atom_site_aniso_U_11
_atom_site_aniso_U_22
_atom_site_aniso_U_33
_atom_site_aniso_U_23
_atom_site_aniso_U_13
_atom_site_aniso_U_12
Pt16 0.1221(4) 0.0973(4) 0.0936(3) 0.0066(3) 0.0777(3) 0.0028(3)
Pt44 0.0944(4) 0.0980(4) 0.1149(4) 0.0027(3) 0.0739(3) 0.0063(3)
Pt36 0.1172(5) 0.0982(4) 0.1231(5) 0.0141(3) 0.0697(4) 0.0075(3)
Pt46 0.1727(6) 0.0985(4) 0.1569(6) 0.0023(4) 0.1324(6) 0.0110(4)
P38 0.114(2) 0.097(2) 0.158(3) -0.003(2) 0.098(2) 0.0103(18)
P26 0.095(2) 0.131(3) 0.134(3) 0.008(2) 0.077(2) 0.003(2)
P8 0.169(3) 0.100(2) 0.111(2) 0.0168(19) 0.101(2) 0.017(2)
P14 0.168(3) 0.140(3) 0.111(2) -0.008(2) 0.110(2) -0.013(3)
P12 0.151(3) 0.126(3) 0.128(3) 0.014(2) 0.091(3) 0.018(3)
P40 0.175(3) 0.126(3) 0.182(4) -0.006(3) 0.146(3) 0.005(3)
P24 0.174(4) 0.115(3) 0.154(3) 0.041(3) 0.111(3) 0.033(3)
P18 0.183(4) 0.111(3) 0.194(4) -0.005(3) 0.141(3) 0.023(3)
O20 0.114(4) 0.096(4) 0.116(4) 0.003(3) 0.092(3) 0.007(3)
O48 0.102(3) 0.101(4) 0.101(3) 0.005(3) 0.071(3) 0.000(3)
O42 0.103(4) 0.096(4) 0.120(4) 0.016(3) 0.062(3) -0.001(3)
N22 0.128(4) 0.107(4) 0.093(3) -0.002(3) 0.083(3) 0.004(4)
C164 0.126(5) 0.106(5) 0.098(4) -0.003(4) 0.089(4) 0.006(4)
C118 0.128(4) 0.111(4) 0.101(4) 0.003(4) 0.092(3) 0.003(4)
C88 0.133(4) 0.115(4) 0.103(3) 0.003(3) 0.096(3) 0.010(4)
C126 0.131(4) 0.118(5) 0.099(4) 0.011(4) 0.087(3) -0.001(4)
C70 0.132(5) 0.117(5) 0.099(4) 0.008(4) 0.086(4) 0.002(4)
O50 0.161(4) 0.090(4) 0.135(4) 0.016(3) 0.122(3) 0.016(4)
N28 0.095(4) 0.098(4) 0.104(4) 0.002(3) 0.075(3) 0.004(3)
C96 0.094(4) 0.104(5) 0.103(4) -0.002(4) 0.071(4) -0.004(4)
C142 0.093(4) 0.106(4) 0.105(4) 0.000(4) 0.069(3) -0.001(4)
C106 0.092(4) 0.110(4) 0.112(4) -0.005(4) 0.070(3) 0.000(3)
C158 0.092(4) 0.109(4) 0.107(4) 0.004(4) 0.072(3) 0.003(4)
C138 0.096(4) 0.107(5) 0.110(5) 0.003(4) 0.067(4) 0.003(4)
O30 0.089(5) 0.095(5) 0.134(6) 0.008(5) 0.050(5) -0.012(4)
O52 0.192(7) 0.090(5) 0.140(6) 0.018(5) 0.135(5) 0.019(5)
O32 0.090(5) 0.113(6) 0.125(6) 0.016(5) 0.049(5) 0.010(5)
N34 0.096(4) 0.139(4) 0.127(4) -0.016(4) 0.080(3) -0.012(3)
C10 0.095(4) 0.092(4) 0.105(4) 0.002(3) 0.064(3) -0.005(3)
C124 0.096(4) 0.096(4) 0.102(4) 0.003(4) 0.067(3) -0.005(3)
C100 0.093(4) 0.096(4) 0.102(4) 0.000(3) 0.069(3) 0.004(3)
C4 0.097(4) 0.095(4) 0.101(4) 0.001(3) 0.067(3) -0.002(3)
C120 0.095(4) 0.095(4) 0.101(4) 0.002(3) 0.063(3) -0.010(3)
C134 0.097(4) 0.093(4) 0.102(4) 0.007(4) 0.060(3) -0.011(3)
N1 0.115(4) 0.164(5) 0.135(4) -0.008(4) 0.089(3) 0.020(4)
O132 0.147(6) 0.104(5) 0.135(6) -0.003(5) 0.114(5) 0.003(5)
N178 0.141(4) 0.129(4) 0.114(4) 0.015(4) 0.097(3) 0.007(4)
N180 0.149(4) 0.143(4) 0.112(4) 0.002(4) 0.107(3) 0.017(4)
C144 0.100(4) 0.095(4) 0.109(4) 0.006(4) 0.062(4) -0.005(4)
C92 0.126(4) 0.091(4) 0.120(4) 0.006(3) 0.098(3) 0.006(3)
C108 0.124(4) 0.090(4) 0.118(4) 0.007(3) 0.101(3) 0.001(3)
C62 0.131(4) 0.091(4) 0.119(4) 0.009(4) 0.102(3) 0.007(4)
C176 0.140(4) 0.090(4) 0.123(4) 0.012(3) 0.106(3) 0.006(4)
C146 0.134(4) 0.090(4) 0.123(4) 0.011(4) 0.104(3) 0.014(4)
C136 0.134(4) 0.091(4) 0.121(4) 0.013(4) 0.107(3) 0.005(4)
C130 0.097(4) 0.096(4) 0.100(4) -0.002(4) 0.067(3) 0.005(4)
C114 0.137(4) 0.126(4) 0.108(3) 0.007(3) 0.098(3) 0.009(3)
C166 0.095(3) 0.121(4) 0.117(3) -0.005(3) 0.077(3) 0.000(3)
C122 0.095(3) 0.127(4) 0.120(4) -0.012(4) 0.078(3) -0.007(3)
C116 0.122(4) 0.090(4) 0.117(4) 0.003(4) 0.097(4) 0.000(4)
C170 0.140(4) 0.133(4) 0.119(4) 0.019(4) 0.100(3) 0.006(4)
N110 0.104(4) 0.128(4) 0.122(4) -0.004(4) 0.081(3) 0.010(3)
N112 0.161(4) 0.164(5) 0.132(4) 0.025(4) 0.113(4) 0.014(4)
C68 0.143(4) 0.133(4) 0.111(4) 0.001(4) 0.105(3) 0.016(4)
C182 0.101(4) 0.098(4) 0.104(4) 0.006(4) 0.062(4) -0.012(4)
C152 0.140(4) 0.125(4) 0.109(4) 0.008(3) 0.099(3) 0.009(4)
C140 0.153(4) 0.153(5) 0.130(4) 0.024(4) 0.108(4) 0.015(4)
C150 0.119(4) 0.153(4) 0.134(4) -0.007(4) 0.088(3) 0.017(4)
N154 0.100(4) 0.182(5) 0.142(4) -0.018(4) 0.083(3) -0.007(4)
C160 0.108(4) 0.126(5) 0.126(4) 0.000(4) 0.081(4) 0.004(4)
C60 0.096(4) 0.120(4) 0.121(4) -0.004(4) 0.078(3) 0.002(3)
C72 0.136(5) 0.098(4) 0.125(4) 0.011(4) 0.107(4) 0.010(4)
C66 0.143(4) 0.125(5) 0.108(4) 0.009(4) 0.098(4) 0.008(4)
C74 0.143(4) 0.130(5) 0.116(4) 0.010(4) 0.098(4) 0.012(4)
C78 0.112(4) 0.129(4) 0.128(4) -0.003(4) 0.081(3) 0.015(4)
C82 0.149(5) 0.090(4) 0.126(5) 0.017(4) 0.108(4) 0.009(4)
C80 0.123(4) 0.143(4) 0.129(4) -0.002(4) 0.091(3) 0.014(3)
N188 0.170(4) 0.182(5) 0.133(4) 0.008(4) 0.119(4) 0.018(4)
C186 0.174(4) 0.183(5) 0.136(4) 0.012(4) 0.120(4) 0.018(4)
C190 0.173(5) 0.184(5) 0.132(5) 0.008(5) 0.120(4) 0.018(5)
C324 0.172(5) 0.182(5) 0.128(4) 0.003(5) 0.120(4) 0.019(5)
C322 0.172(4) 0.178(5) 0.130(4) 0.002(4) 0.111(4) 0.018(4)
C320 0.147(4) 0.140(5) 0.115(4) -0.002(4) 0.103(4) 0.020(4)
C208 0.107(4) 0.169(4) 0.144(4) -0.015(4) 0.079(3) -0.019(4)
C232 0.132(4) 0.137(4) 0.130(4) 0.001(4) 0.094(4) 0.016(4)
C294 0.140(5) 0.139(5) 0.132(5) 0.003(4) 0.098(4) 0.021(4)
C228 0.141(5) 0.132(5) 0.134(5) 0.004(5) 0.104(4) 0.020(5)
N314 0.155(4) 0.132(5) 0.136(4) 0.007(4) 0.113(4) 0.034(4)
C240 0.149(5) 0.136(6) 0.133(5) 0.006(5) 0.103(4) 0.011(5)
C224 0.142(5) 0.141(5) 0.131(5) 0.005(4) 0.097(4) 0.014(4)
C198 0.108(5) 0.104(5) 0.111(5) 0.007(5) 0.053(4) -0.011(5)
C222 0.102(4) 0.122(5) 0.128(4) -0.002(4) 0.076(4) 0.000(4)
C226 0.098(4) 0.136(5) 0.125(4) -0.015(4) 0.078(4) -0.011(4)
C266 0.099(4) 0.152(4) 0.133(4) -0.017(4) 0.082(3) -0.014(4)
C192 0.141(4) 0.143(4) 0.127(4) 0.020(3) 0.100(3) 0.012(4)
C230 0.102(4) 0.177(5) 0.145(4) -0.014(4) 0.081(4) -0.012(4)
C242 0.101(4) 0.143(5) 0.134(5) -0.012(4) 0.074(4) -0.019(4)
C244 0.124(4) 0.159(5) 0.139(5) -0.010(5) 0.085(4) 0.016(4)
C296 0.109(5) 0.102(5) 0.109(5) 0.009(5) 0.055(4) -0.018(5)
C250 0.113(4) 0.180(5) 0.152(5) -0.014(5) 0.075(4) -0.026(4)
C252 0.131(5) 0.186(6) 0.159(5) -0.014(5) 0.066(5) -0.026(5)
C194 0.135(6) 0.194(7) 0.163(6) -0.013(6) 0.065(6) -0.031(5)
C274 0.134(6) 0.194(7) 0.160(6) -0.016(6) 0.065(6) -0.027(6)
C254 0.133(6) 0.190(7) 0.161(6) -0.016(6) 0.068(5) -0.026(6)
C306 0.120(5) 0.184(6) 0.154(5) -0.018(5) 0.072(5) -0.024(5)
C196 0.101(4) 0.182(5) 0.149(5) -0.013(5) 0.079(4) -0.012(4)
C262 0.167(8) 0.141(8) 0.148(7) 0.012(7) 0.099(6) 0.016(7)
C268 0.145(6) 0.102(5) 0.134(6) 0.010(5) 0.107(5) 0.013(5)
C302 0.106(4) 0.184(5) 0.147(4) -0.017(4) 0.081(4) 0.000(4)
C270 0.171(8) 0.129(8) 0.149(7) 0.016(7) 0.089(7) 0.026(7)
C280 0.148(6) 0.118(6) 0.167(7) -0.010(6) 0.098(5) 0.021(5)
C284 0.193(8) 0.161(8) 0.129(7) -0.014(7) 0.121(6) 0.003(7)
C308 0.148(6) 0.109(6) 0.139(6) 0.015(5) 0.108(5) 0.013(6)
C316 0.105(4) 0.184(5) 0.147(5) -0.015(5) 0.080(4) -0.007(4)
C204 0.156(4) 0.154(5) 0.115(4) 0.001(4) 0.109(3) 0.017(4)
C206 0.124(5) 0.168(5) 0.143(5) -0.010(5) 0.078(4) 0.015(5)
C212 0.166(4) 0.171(4) 0.131(4) -0.005(4) 0.110(4) 0.019(4)
C220 0.189(8) 0.117(7) 0.161(8) 0.054(7) 0.092(7) 0.025(7)
C173 0.125(5) 0.199(5) 0.157(5) -0.016(5) 0.080(4) 0.012(5)
C157 0.129(5) 0.206(6) 0.164(6) -0.013(5) 0.074(5) 0.012(5)
C21 0.129(6) 0.215(7) 0.172(6) -0.016(6) 0.080(5) 0.014(6)
C335 0.134(6) 0.217(7) 0.173(6) -0.013(6) 0.077(6) 0.017(6)
C301 0.131(6) 0.214(7) 0.169(6) -0.016(6) 0.080(5) 0.018(6)
C77 0.127(5) 0.210(6) 0.163(6) -0.015(5) 0.079(5) 0.013(5)
C323 0.119(4) 0.175(5) 0.143(4) -0.013(4) 0.082(4) 0.010(4)
C79 0.170(4) 0.176(5) 0.141(4) 0.020(4) 0.115(4) 0.017(4)
C307 0.122(6) 0.101(7) 0.164(7) -0.015(6) 0.086(6) 0.010(6)
C321 0.116(6) 0.153(7) 0.163(7) -0.009(6) 0.070(5) 0.001(6)
C319 0.179(7) 0.110(7) 0.124(6) 0.020(6) 0.109(6) 0.032(6)
C313 0.192(7) 0.137(7) 0.180(7) 0.049(6) 0.107(6) 0.030(6)
C297 0.116(4) 0.187(5) 0.149(4) -0.013(4) 0.080(4) 0.005(4)
C357 0.182(7) 0.149(7) 0.203(7) 0.001(6) 0.140(6) 0.004(6)
C337 0.177(8) 0.151(8) 0.145(8) 0.014(7) 0.080(7) 0.005(7)
C303 0.157(5) 0.147(5) 0.121(4) -0.003(4) 0.102(4) 0.015(4)
C83 0.168(5) 0.168(5) 0.141(5) 0.023(5) 0.109(4) 0.018(5)
C43 0.174(8) 0.142(8) 0.152(8) 0.017(7) 0.102(7) 0.015(7)
C317 0.162(5) 0.159(5) 0.138(5) 0.024(4) 0.106(4) 0.018(5)
C169 0.179(8) 0.186(8) 0.144(7) 0.000(7) 0.116(6) -0.021(7)
C343 0.189(8) 0.132(7) 0.136(7) 0.031(6) 0.111(6) -0.003(7)
C331 0.135(6) 0.122(6) 0.177(7) 0.006(6) 0.089(6) 0.023(6)
C167 0.201(15) 0.189(15) 0.196(15) 0.005(14) 0.105(12) -0.003(14)
C177 0.181(8) 0.135(8) 0.199(8) -0.007(7) 0.130(7) 0.003(7)
C305 0.226(14) 0.150(12) 0.141(11) -0.009(10) 0.123(10) 0.027(12)
C45 0.133(11) 0.224(16) 0.135(11) -0.009(12) 0.074(9) 0.003(12)
C181 0.139(12) 0.181(14) 0.201(15) 0.042(13) 0.080(11) 0.045(11)
C215 0.122(10) 0.123(11) 0.198(14) 0.001(11) 0.076(10) -0.018(9)
C7 0.214(14) 0.200(14) 0.159(12) 0.031(11) 0.138(11) -0.023(12)
C217 0.159(13) 0.197(16) 0.204(14) -0.010(13) 0.095(12) 0.041(12)
C352 0.164(12) 0.231(16) 0.175(13) -0.017(12) 0.127(10) -0.043(12)
C213 0.123(7) 0.169(8) 0.146(8) 0.003(7) 0.057(7) 0.001(7)
C51 0.201(15) 0.182(15) 0.170(14) 0.004(13) 0.086(12) 0.006(13)
C109 0.136(10) 0.165(11) 0.192(11) -0.005(10) 0.065(9) -0.023(9)
C103 0.188(11) 0.158(11) 0.181(11) -0.019(10) 0.097(9) -0.001(10)
C111 0.202(15) 0.138(13) 0.190(15) 0.051(12) 0.058(13) 0.005(12)
C223 0.188(13) 0.170(14) 0.201(14) 0.053(12) 0.113(12) 0.011(12)
C340 0.223(9) 0.140(8) 0.222(9) -0.024(8) 0.116(8) 0.046(8)
C346 0.207(14) 0.195(15) 0.180(13) 0.030(12) 0.136(11) 0.026(12)
C350 0.184(15) 0.176(15) 0.252(17) -0.011(14) 0.097(13) -0.005(13)
C95 0.204(7) 0.142(7) 0.192(7) 0.041(7) 0.097(7) 0.039(7)
C193 0.202(8) 0.126(8) 0.198(8) 0.005(7) 0.129(7) 0.033(7)
C99 0.205(14) 0.193(15) 0.231(15) 0.024(13) 0.148(12) 0.008(13)
C13 0.182(7) 0.155(7) 0.212(7) 0.002(6) 0.138(6) 0.003(6)
C113 0.214(11) 0.141(11) 0.231(12) -0.007(10) 0.134(10) 0.043(10)
C73 0.218(15) 0.142(13) 0.209(15) 0.010(12) 0.119(13) 0.049(12)
C145 0.188(14) 0.230(17) 0.258(17) 0.029(15) 0.136(13) 0.002(13)
C135 0.187(8) 0.123(8) 0.204(8) -0.002(7) 0.144(6) 0.031(7)
C31 0.234(15) 0.201(16) 0.169(13) -0.021(13) 0.121(12) 0.012(14)
C133 0.134(6) 0.161(7) 0.162(7) -0.003(6) 0.069(6) 0.006(6)
C143 0.174(5) 0.182(5) 0.140(5) -0.012(4) 0.107(4) 0.021(5)
C289 0.180(6) 0.186(6) 0.155(5) -0.016(5) 0.103(5) 0.020(5)
C263 0.184(6) 0.191(7) 0.158(6) -0.019(6) 0.100(5) 0.022(6)
C2 0.180(6) 0.191(7) 0.159(6) -0.018(6) 0.104(5) 0.022(6)
C139 0.177(6) 0.190(7) 0.156(6) -0.014(6) 0.105(5) 0.020(6)
C137 0.173(5) 0.185(6) 0.147(5) -0.018(5) 0.112(5) 0.024(5)
C127 0.131(4) 0.137(4) 0.131(4) 0.022(4) 0.096(3) 0.010(4)
C277 0.126(4) 0.138(5) 0.135(5) 0.024(4) 0.088(4) 0.005(4)
C267 0.121(5) 0.130(5) 0.135(5) 0.029(5) 0.087(4) 0.003(5)
N129 0.114(4) 0.129(4) 0.135(4) 0.037(4) 0.079(3) -0.003(4)
C253 0.127(5) 0.134(5) 0.140(5) 0.019(5) 0.082(4) 0.008(5)
C363 0.124(4) 0.140(5) 0.138(5) 0.019(4) 0.091(4) 0.010(4)
C29 0.183(4) 0.187(5) 0.152(4) 0.018(4) 0.110(4) 0.015(4)
C125 0.209(5) 0.205(6) 0.179(5) 0.023(5) 0.087(5) 0.012(5)
C119 0.219(6) 0.212(7) 0.196(6) 0.023(6) 0.080(6) 0.006(6)
C257 0.231(7) 0.219(7) 0.205(7) 0.026(7) 0.071(6) 0.008(7)
C141 0.230(7) 0.220(7) 0.207(7) 0.022(7) 0.069(7) 0.009(7)
C115 0.227(7) 0.219(7) 0.206(7) 0.024(7) 0.074(6) 0.006(7)
C65 0.221(6) 0.213(7) 0.198(6) 0.023(6) 0.076(6) 0.010(6)
C261 0.273(17) 0.222(17) 0.262(17) 0.052(16) 0.066(16) 0.025(17)
C33 0.169(9) 0.190(10) 0.198(10) -0.004(9) 0.035(9) 0.005(9)
C233 0.259(13) 0.173(12) 0.251(13) -0.011(12) 0.090(12) 0.036(11)
C273 0.223(9) 0.190(9) 0.162(8) 0.006(8) 0.079(8) -0.003(8)
C239 0.254(13) 0.218(12) 0.199(12) 0.011(12) 0.057(11) 0.003(12)

loop_
_atom_type_symbol
_atom_type_description
_atom_type_scat_dispersion_real
_atom_type_scat_dispersion_imag
_atom_type_scat_source
C C 0.0033 0.0016 'International Tables Vol C Tables 4.2.6.8 and 6.1.1.4'
H H 0.0000 0.0000 'International Tables Vol C Tables 4.2.6.8 and 6.1.1.4'
N N 0.0061 0.0033 'International Tables Vol C Tables 4.2.6.8 and 6.1.1.4'
O O 0.0106 0.0060 'International Tables Vol C Tables 4.2.6.8 and 6.1.1.4'
P P 0.1023 0.0942 'International Tables Vol C Tables 4.2.6.8 and 6.1.1.4'
Pt Pt -1.7033 8.3905 'International Tables Vol C Tables 4.2.6.8 and 6.1.1.4'

loop_
_geom_angle_atom_site_label_1
_geom_angle_atom_site_label_2
_geom_angle_atom_site_label_3
_geom_angle
_geom_angle_site_symmetry_1
_geom_angle_site_symmetry_3
_geom_angle_publ_flag
P8 Pt16 P14 97.49(16) . . ?
O48 Pt16 P8 170.0(3) . . ?
O48 Pt16 P14 86.7(3) . . ?
O48 Pt16 N22 81.5(3) . . ?
N22 Pt16 P8 93.7(2) . . ?
N22 Pt16 P14 167.9(3) . . ?
P38 Pt44 P26 97.93(15) . . ?
O20 Pt44 P38 170.1(3) . . ?
O20 Pt44 P26 87.0(3) . . ?
O20 Pt44 N28 81.8(3) . . ?
N28 Pt44 P38 92.8(2) . . ?
N28 Pt44 P26 168.5(2) . . ?
P24 Pt36 P12 97.8(2) . . ?
O42 Pt36 P12 88.2(4) . . ?
O42 Pt36 P24 172.7(3) . . ?
N129 Pt36 P12 169.0(3) . . ?
N129 Pt36 P24 93.0(3) . . ?
N129 Pt36 O42 81.0(4) . . ?
P18 Pt46 P40 98.25(19) . . ?
O50 Pt46 P40 88.6(3) . . ?
O50 Pt46 P18 171.7(3) . . ?
N314 Pt46 P40 169.5(3) . . ?
N314 Pt46 P18 92.2(3) . . ?
N314 Pt46 O50 81.0(4) . . ?
C280 P38 Pt44 115.4(5) . . ?
C307 P38 Pt44 111.1(4) . . ?
C307 P38 C280 106.7(7) . . ?
C307 P38 C331 109.1(7) . . ?
C331 P38 Pt44 115.7(6) . . ?
C331 P38 C280 97.9(7) . . ?
C321 P26 Pt44 112.6(4) . . ?
C213 P26 Pt44 110.1(5) . . ?
C213 P26 C321 109.1(9) . . ?
C133 P26 Pt44 124.9(4) . . ?
C133 P26 C321 92.8(8) . . ?
C133 P26 C213 105.7(6) . . ?
C270 P8 Pt16 117.5(5) . . ?
C270 P8 C319 105.3(7) . . ?
C270 P8 C343 99.2(7) . . ?
C319 P8 Pt16 112.0(4) . . ?
C319 P8 C343 107.3(7) . . ?
C343 P8 Pt16 114.3(5) . . ?
C284 P14 Pt16 107.5(5) . . ?
C284 P14 C169 111.6(9) . . ?
C284 P14 C273 102.0(7) . . ?
C169 P14 Pt16 106.5(7) . . ?
C273 P14 Pt16 108.5(6) . . ?
C273 P14 C169 120.1(8) . . ?
C262 P12 Pt36 111.0(7) . . ?
C262 P12 C337 98.4(7) . . ?
C262 P12 C43 101.9(9) . . ?
C337 P12 Pt36 113.1(8) . . ?
C43 P12 Pt36 123.8(5) . . ?
C43 P12 C337 105.2(8) . . ?
C357 P40 Pt46 113.0(5) . . ?
C357 P40 C177 104.4(8) . . ?
C357 P40 C13 95.0(7) . . ?
C177 P40 Pt46 122.4(5) . . ?
C13 P40 Pt46 113.3(5) . . ?
C13 P40 C177 105.0(9) . . ?
C220 P24 Pt36 117.5(6) . . ?
C313 P24 Pt36 114.2(6) . . ?
C313 P24 C220 111.0(7) . . ?
C313 P24 C95 93.2(9) . . ?
C95 P24 Pt36 113.3(6) . . ?
C95 P24 C220 104.6(9) . . ?
C340 P18 Pt46 110.4(6) . . ?
C340 P18 C193 101.2(10) . . ?
C340 P18 C135 109.1(9) . . ?
C193 P18 Pt46 116.5(6) . . ?
C135 P18 Pt46 116.4(5) . . ?
C135 P18 C193 102.0(7) . . ?
C116 O20 Pt44 131.1(8) . . ?
C130 O48 Pt16 128.5(8) . . ?
C144 O42 Pt36 125.2(9) . . ?
C164 N22 Pt16 119.1(4) . . ?
C164 N22 C70 120.0 . . ?
C70 N22 Pt16 117.1(4) . . ?
N22 C164 H 120.0 . . ?
N22 C164 C118 120.0 . . ?
C118 C164 H 120.0 . . ?
C164 C118 HA 120.0 . . ?
C88 C118 C164 120.0 . . ?
C88 C118 HA 120.0 . . ?
C118 C88 C126 120.0 . . ?
C118 C88 C114 119.2(7) . . ?
C126 C88 C114 119.5(7) . . ?
C88 C126 HB 120.0 . . ?
C70 C126 C88 120.0 . . ?
C70 C126 HB 120.0 . . ?
N22 C70 HC 120.0 . . ?
C126 C70 N22 120.0 . . ?
C126 C70 HC 120.0 . . ?
C82 O50 Pt46 124.4(8) . . ?
C96 N28 Pt44 119.7(4) . . ?
C96 N28 C138 120.0 . . ?
C138 N28 Pt44 116.3(4) . . ?
N28 C96 H96 120.0 . . ?
C142 C96 N28 120.0 . . ?
C142 C96 H96 120.0 . . ?
C96 C142 H142 120.0 . . ?
C96 C142 C106 120.0 . . ?
C106 C142 H142 120.0 . . ?
C142 C106 C166 119.6(7) . . ?
C158 C106 C142 120.0 . . ?
C158 C106 C166 119.2(7) . . ?
C106 C158 H158 120.0 . . ?
C138 C158 C106 120.0 . . ?
C138 C158 H158 120.0 . . ?
N28 C138 H138 120.0 . . ?
C158 C138 N28 120.0 . . ?
C158 C138 H138 120.0 . . ?
C122 N34 C266 106.2(10) . . ?
C124 C10 C134 120.0 . . ?
C124 C10 C144 120.4(6) . . ?
C134 C10 C144 119.6(6) . . ?
C10 C124 HD 120.0 . . ?
C100 C124 C10 120.0 . . ?
C100 C124 HD 120.0 . . ?
C124 C100 C4 120.0 . . ?
C124 C100 C130 121.8(6) . . ?
C4 C100 C130 118.2(6) . . ?
C100 C4 HE 120.0 . . ?
C120 C4 C100 120.0 . . ?
C120 C4 HE 120.0 . . ?
C4 C120 C182 116.8(7) . . ?
C134 C120 C4 120.0 . . ?
C134 C120 C182 122.7(7) . . ?
C10 C134 HF 120.0 . . ?
C120 C134 C10 120.0 . . ?
C120 C134 HF 120.0 . . ?
C150 N1 C323 105.5(10) . . ?
C152 N178 C170 107.3(10) . . ?
C204 N180 C68 110.1(11) . . ?
O42 C144 C10 117.8(9) . . ?
O30 C144 O42 123.8(12) . . ?
O30 C144 C10 118.4(9) . . ?
C108 C92 H92 120.0 . . ?
C136 C92 H92 120.0 . . ?
C136 C92 C108 120.0 . . ?
C92 C108 C116 117.1(6) . . ?
C62 C108 C92 120.0 . . ?
C62 C108 C116 122.9(6) . . ?
C108 C62 H62 120.0 . . ?
C108 C62 C176 120.0 . . ?
C176 C62 H62 120.0 . . ?
C62 C176 C82 120.6(6) . . ?
C146 C176 C62 120.0 . . ?
C146 C176 C82 119.4(6) . . ?
C176 C146 H146 120.0 . . ?
C176 C146 C136 120.0 . . ?
C136 C146 H146 120.0 . . ?
C92 C136 C72 117.3(7) . . ?
C146 C136 C92 120.0 . . ?
C146 C136 C72 122.4(7) . . ?
O48 C130 C100 113.8(9) . . ?
O32 C130 O48 126.8(12) . . ?
O32 C130 C100 119.4(9) . . ?
C68 C114 C88 119.9(8) . . ?
C152 C114 C88 114.5(8) . . ?
C152 C114 C68 125.5(7) . . ?
C122 C166 C106 120.0(8) . . ?
C122 C166 C60 125.7(8) . . ?
C60 C166 C106 114.3(7) . . ?
N34 C122 C166 123.3(9) . . ?
N34 C122 C226 111.2(8) . . ?
C166 C122 C226 125.5(9) . . ?
O20 C116 C108 116.8(9) . . ?
O132 C116 O20 122.5(12) . . ?
O132 C116 C108 120.6(9) . . ?
N178 C170 C74 110.1(9) . . ?
N178 C170 C192 125.9(10) . . ?
C192 C170 C74 124.0(10) . . ?
C78 N110 C60 107.3(9) . . ?
C140 N112 C79 103.4(11) . . ?
N180 C68 C114 125.8(9) . . ?
N180 C68 C320 108.5(9) . . ?
C114 C68 C320 125.2(9) . . ?
C198 C182 C120 123.2(12) . . ?
C198 C182 C296 113.4(13) . . ?
C296 C182 C120 123.4(12) . . ?
N178 C152 C114 126.4(9) . . ?
N178 C152 C66 108.6(9) . . ?
C114 C152 C66 124.9(9) . . ?
C192 C140 N112 121.0(10) . . ?
C192 C140 C317 128.8(11) . . ?
C317 C140 N112 110.2(10) . . ?
N1 C150 C244 109.9(9) . . ?
C80 C150 N1 123.1(10) . . ?
C80 C150 C244 127.0(11) . . ?
C230 N154 C302 105.1(10) . . ?
C78 C160 H160 127.7 . . ?
C78 C160 C222 104.7(9) . . ?
C222 C160 H160 127.7 . . ?
C166 C60 C222 125.1(9) . . ?
N110 C60 C166 126.7(9) . . ?
N110 C60 C222 108.2(9) . . ?
C268 C72 C136 122.9(13) . . ?
C268 C72 C308 118.1(14) . 7 ?
C308 C72 C136 119.0(12) 7 . ?
C152 C66 HG 125.6 . . ?
C74 C66 C152 108.8(8) . . ?
C74 C66 HG 125.6 . . ?
C170 C74 HH 127.4 . . ?
C66 C74 C170 105.2(8) . . ?
C66 C74 HH 127.4 . . ?
N110 C78 C160 110.9(9) . . ?
N110 C78 C80 124.8(9) . . ?
C80 C78 C160 124.2(10) . . ?
O50 C82 C176 117.6(9) . . ?
O52 C82 O50 124.4(12) . . ?
O52 C82 C176 117.9(9) . . ?
C150 C80 C78 128.4(8) . . ?
C150 C80 C232 116.0(9) . . ?
C78 C80 C232 115.5(8) . . ?
C322 N188 C186 107.4(11) . . ?
N188 C186 C190 110.8(10) . . ?
N188 C186 C29 126.0(12) . . ?
C29 C186 C190 123.1(10) . . ?
C186 C190 HI 128.1 . . ?
C324 C190 C186 103.9(10) . . ?
C324 C190 HI 128.1 . . ?
C190 C324 HJ 125.3 . . ?
C190 C324 C322 109.4(10) . . ?
C322 C324 HJ 125.3 . . ?
N188 C322 C324 108.6(11) . . ?
N188 C322 C212 121.2(11) . . ?
C212 C322 C324 130.1(12) . . ?
C68 C320 HK 127.4 . . ?
C303 C320 C68 105.2(8) . . ?
C303 C320 HK 127.4 . . ?
C266 C208 C230 131.1(9) . . ?
C266 C208 C250 115.7(10) . . ?
C230 C208 C250 112.5(9) . . ?
C294 C232 C80 121.6(10) . . ?
C294 C232 C224 120.0 . . ?
C224 C232 C80 117.4(10) . . ?
C232 C294 H294 120.0 . . ?
C232 C294 C228 120.0 . . ?
C228 C294 H294 120.0 . . ?
C294 C228 H228 120.0 . . ?
C294 C228 N314 120.0 . . ?
N314 C228 H228 120.0 . . ?
C228 N314 Pt46 121.0(6) . . ?
C240 N314 Pt46 116.1(6) . . ?
C240 N314 C228 120.0 . . ?
N314 C240 H240 120.0 . . ?
N314 C240 C224 120.0 . . ?
C224 C240 H240 120.0 . . ?
C232 C224 H224 120.0 . . ?
C240 C224 C232 120.0 . . ?
C240 C224 H224 120.0 . . ?
C182 C198 HL 117.1 . . ?
C296 C198 C182 125.8(15) 5_666 . ?
C296 C198 HL 117.1 5_666 . ?
C160 C222 H222 125.6 . . ?
C60 C222 C160 108.8(9) . . ?
C60 C222 H222 125.6 . . ?
C122 C226 H226 127.3 . . ?
C242 C226 C122 105.5(8) . . ?
C242 C226 H226 127.3 . . ?
N34 C266 C242 108.9(8) . . ?
C208 C266 N34 122.4(11) . . ?
C208 C266 C242 128.7(10) . . ?
C170 C192 C140 128.4(9) . . ?
C170 C192 C127 116.2(9) . . ?
C140 C192 C127 115.3(9) . . ?
N154 C230 C208 123.5(10) . . ?
N154 C230 C196 112.5(11) . . ?
C208 C230 C196 123.9(11) . . ?
C226 C242 C266 108.2(8) . . ?
C226 C242 H242 125.9 . . ?
C266 C242 H242 125.9 . . ?
C150 C244 H244 125.8 . . ?
C150 C244 C206 108.4(9) . . ?
C206 C244 H244 125.8 . . ?
C182 C296 HM 120.0 . . ?
C198 C296 C182 120.1(14) 5_666 . ?
C198 C296 HM 120.0 5_666 . ?
C252 C250 C208 117.6(12) . . ?
C252 C250 C306 120.0 . . ?
C306 C250 C208 122.4(12) . . ?
C250 C252 H252 120.0 . . ?
C194 C252 C250 120.0 . . ?
C194 C252 H252 120.0 . . ?
C252 C194 H194 120.0 . . ?
C252 C194 C274 120.0 . . ?
C274 C194 H194 120.0 . . ?
C194 C274 H274 120.0 . . ?
C254 C274 C194 120.0 . . ?
C254 C274 H274 120.0 . . ?
C274 C254 H254 120.0 . . ?
C306 C254 C274 120.0 . . ?
C306 C254 H254 120.0 . . ?
C250 C306 H306 120.0 . . ?
C254 C306 C250 120.0 . . ?
C254 C306 H306 120.0 . . ?
C230 C196 H196 126.9 . . ?
C316 C196 C230 106.2(10) . . ?
C316 C196 H196 126.9 . . ?
P12 C262 HN 108.4 . . ?
P12 C262 HO 108.4 . . ?
HN C262 HO 107.5 . . ?
C167 C262 P12 115.3(13) . . ?
C167 C262 HN 108.4 . . ?
C167 C262 HO 108.4 . . ?
C72 C268 H268 117.2 . . ?
C72 C268 C308 125.6(15) . . ?
C308 C268 H268 117.2 . . ?
N154 C302 C316 112.3(11) . . ?
N154 C302 C297 124.1(11) . . ?
C297 C302 C316 122.2(11) . . ?
P8 C270 HP 109.7 . . ?
P8 C270 HQ 109.7 . . ?
HP C270 HQ 108.2 . . ?
C217 C270 P8 109.6(9) . . ?
C217 C270 HP 109.7 . . ?
C217 C270 HQ 109.7 . . ?
P38 C280 H28A 110.7 . . ?
P38 C280 H28B 110.7 . . ?
H28A C280 H28B 108.8 . . ?
C103 C280 P38 105.1(12) . . ?
C103 C280 H28A 110.7 . . ?
C103 C280 H28B 110.7 . . ?
P14 C284 HR 109.1 . . ?
P14 C284 HS 109.1 . . ?
HR C284 HS 107.9 . . ?
C31 C284 P14 112.4(12) . . ?
C31 C284 HR 109.1 . . ?
C31 C284 HS 109.1 . . ?
C72 C308 H308 121.9 7 . ?
C268 C308 C72 116.2(14) . 7 ?
C268 C308 H308 121.9 . . ?
C196 C316 C302 103.4(10) . . ?
C196 C316 H316 128.3 . . ?
C302 C316 H316 128.3 . . ?
N180 C204 C212 125.3(11) . . ?
N180 C204 C303 109.0(9) . . ?
C212 C204 C303 125.6(11) . . ?
C244 C206 H206 125.8 . . ?
C323 C206 C244 108.4(10) . . ?
C323 C206 H206 125.8 . . ?
C322 C212 C143 104.6(10) . . ?
C204 C212 C322 131.8(10) . . ?
C204 C212 C143 121.9(10) . . ?
P24 C220 HT 107.9 . . ?
P24 C220 HU 107.9 . . ?
HT C220 HU 107.2 . . ?
C111 C220 P24 117.4(11) . . ?
C111 C220 HT 107.9 . . ?
C111 C220 HU 107.9 . . ?
C157 C173 C77 120.0 . . ?
C157 C173 C297 119.1(13) . . ?
C77 C173 C297 120.2(13) . . ?
C173 C157 H157 120.0 . . ?
C21 C157 C173 120.0 . . ?
C21 C157 H157 120.0 . . ?
C157 C21 H21 120.0 . . ?
C157 C21 C335 120.0 . . ?
C335 C21 H21 120.0 . . ?
C21 C335 H335 120.0 . . ?
C21 C335 C301 120.0 . . ?
C301 C335 H335 120.0 . . ?
C335 C301 H301 120.0 . . ?
C335 C301 C77 120.0 . . ?
C77 C301 H301 120.0 . . ?
C173 C77 H77 120.0 . . ?
C301 C77 C173 120.0 . . ?
C301 C77 H77 120.0 . . ?
C206 C323 N1 107.7(11) . . ?
C297 C323 N1 119.8(11) . . ?
C297 C323 C206 130.9(11) . . ?
C83 C79 N112 110.0(11) . . ?
C29 C79 N112 122.0(11) . . ?
C29 C79 C83 127.3(9) . . ?
P38 C307 H30A 108.9 . . ?
P38 C307 H30B 108.9 . . ?
H30A C307 H30B 107.7 . . ?
C215 C307 P38 113.3(8) . . ?
C215 C307 H30A 108.9 . . ?
C215 C307 H30B 108.9 . . ?
P26 C321 H32A 110.0 . . ?
P26 C321 H32B 110.0 . . ?
H32A C321 H32B 108.3 . . ?
C109 C321 P26 108.7(8) . . ?
C109 C321 H32A 110.0 . . ?
C109 C321 H32B 110.0 . . ?
P8 C319 HV 107.9 . . ?
P8 C319 HW 107.9 . . ?
HV C319 HW 107.2 . . ?
C305 C319 P8 117.5(9) . . ?
C305 C319 HV 107.9 . . ?
C305 C319 HW 107.9 . . ?
P24 C313 HX 107.5 . . ?
P24 C313 HY 107.5 . . ?
HX C313 HY 107.0 . . ?
C223 C313 P24 119.4(11) . . ?
C223 C313 HX 107.5 . . ?
C223 C313 HY 107.5 . . ?
C302 C297 C173 122.3(11) . . ?
C323 C297 C302 129.4(9) . . ?
C323 C297 C173 106.8(10) . . ?
P40 C357 H35A 109.4 . . ?
P40 C357 H35B 109.4 . . ?
H35A C357 H35B 108.0 . . ?
C99 C357 P40 111.3(11) . . ?
C99 C357 H35A 109.4 . . ?
C99 C357 H35B 109.4 . . ?
P12 C337 HZ 108.1 . . ?
P12 C337 H1 108.1 . . ?
HZ C337 H1 107.3 . . ?
C51 C337 P12 116.6(10) . . ?
C51 C337 HZ 108.1 . . ?
C51 C337 H1 108.1 . . ?
C320 C303 C204 107.2(9) . . ?
C320 C303 H2 126.4 . . ?
C204 C303 H2 126.4 . . ?
C79 C83 H3 126.1 . . ?
C317 C83 C79 107.7(11) . . ?
C317 C83 H3 126.1 . . ?
P12 C43 H4 108.3 . . ?
P12 C43 H5 108.3 . . ?
H4 C43 H5 107.4 . . ?
C346 C43 P12 115.8(11) . . ?
C346 C43 H4 108.3 . . ?
C346 C43 H5 108.3 . . ?
C140 C317 C83 108.7(10) . . ?
C140 C317 H6 125.7 . . ?
C83 C317 H6 125.7 . . ?
P14 C169 H7 109.1 . . ?
P14 C169 H8 109.1 . . ?
H7 C169 H8 107.9 . . ?
C352 C169 P14 112.4(10) . . ?
C352 C169 H7 109.1 . . ?
C352 C169 H8 109.1 . . ?
P8 C343 H9 108.8 . . ?
P8 C343 H10 108.8 . . ?
H9 C343 H10 107.7 . . ?
C7 C343 P8 113.6(9) . . ?
C7 C343 H9 108.8 . . ?
C7 C343 H10 108.8 . . ?
P38 C331 H33A 109.6 . . ?
P38 C331 H33B 109.6 . . ?
H33A C331 H33B 108.1 . . ?
C181 C331 P38 110.4(9) . . ?
C181 C331 H33A 109.6 . . ?
C181 C331 H33B 109.6 . . ?
C262 C167 H11 109.5 . . ?
C262 C167 H12 109.5 . . ?
C262 C167 H13 109.5 . . ?
H11 C167 H12 109.5 . . ?
H11 C167 H13 109.5 . . ?
H12 C167 H13 109.5 . . ?
P40 C177 H17A 108.0 . . ?
P40 C177 H17B 108.0 . . ?
H17A C177 H17B 107.2 . . ?
C350 C177 P40 117.2(9) . . ?
C350 C177 H17A 108.0 . . ?
C350 C177 H17B 108.0 . . ?
C319 C305 H14 109.9 . . ?
C319 C305 H15 108.5 . . ?
C319 C305 H16 110.0 . . ?
H14 C305 H15 109.4 . . ?
H14 C305 H16 109.6 . . ?
H15 C305 H16 109.5 . . ?
H45A C45 H45B 109.5 . . ?
H45A C45 H45C 109.5 . . ?
H45B C45 H45C 109.5 . . ?
C213 C45 H45A 109.5 . . ?
C213 C45 H45B 109.5 . . ?
C213 C45 H45C 109.5 . . ?
C331 C181 H18A 109.5 . . ?
C331 C181 H18B 109.5 . . ?
C331 C181 H18C 109.5 . . ?
H18A C181 H18B 109.5 . . ?
H18A C181 H18C 109.5 . . ?
H18B C181 H18C 109.5 . . ?
C307 C215 H21A 109.5 . . ?
C307 C215 H21B 109.5 . . ?
C307 C215 H21C 109.5 . . ?
H21A C215 H21B 109.5 . . ?
H21A C215 H21C 109.5 . . ?
H21B C215 H21C 109.5 . . ?
C343 C7 H17 108.5 . . ?
C343 C7 H18 108.6 . . ?
C343 C7 H19 111.3 . . ?
H17 C7 H18 109.4 . . ?
H17 C7 H19 109.5 . . ?
H18 C7 H19 109.5 . . ?
C270 C217 H20 109.5 . . ?
C270 C217 H22 109.5 . . ?
C270 C217 H23 109.5 . . ?
H20 C217 H22 109.5 . . ?
H20 C217 H23 109.5 . . ?
H22 C217 H23 109.5 . . ?
C169 C352 H24 109.8 . . ?
C169 C352 H25 108.1 . . ?
C169 C352 H26 110.5 . . ?
H24 C352 H25 109.5 . . ?
H24 C352 H26 109.5 . . ?
H25 C352 H26 109.5 . . ?
P26 C213 H21D 109.6 . . ?
P26 C213 H21E 109.6 . . ?
C45 C213 P26 110.4(10) . . ?
C45 C213 H21D 109.6 . . ?
C45 C213 H21E 109.6 . . ?
H21D C213 H21E 108.1 . . ?
C337 C51 H27 109.5 . . ?
C337 C51 H28 109.5 . . ?
C337 C51 H29 109.5 . . ?
H27 C51 H28 109.5 . . ?
H27 C51 H29 109.5 . . ?
H28 C51 H29 109.5 . . ?
C321 C109 H10A 111.1 . . ?
C321 C109 H10B 110.9 . . ?
C321 C109 H10C 106.3 . . ?
H10A C109 H10B 109.4 . . ?
H10A C109 H10C 109.5 . . ?
H10B C109 H10C 109.5 . . ?
C280 C103 H10D 89.7 . . ?
C280 C103 H10E 112.8 . . ?
C280 C103 H10F 123.6 . . ?
H10D C103 H10E 109.6 . . ?
H10D C103 H10F 109.4 . . ?
H10E C103 H10F 109.5 . . ?
C220 C111 H30 107.9 . . ?
C220 C111 H31 109.4 . . ?
C220 C111 H32 111.0 . . ?
H30 C111 H31 109.5 . . ?
H30 C111 H32 109.5 . . ?
H31 C111 H32 109.5 . . ?
C313 C223 H33 107.2 . . ?
C313 C223 H34 110.8 . . ?
C313 C223 H35 110.5 . . ?
H33 C223 H34 109.5 . . ?
H33 C223 H35 109.5 . . ?
H34 C223 H35 109.4 . . ?
P18 C340 H34A 107.0 . . ?
P18 C340 H34B 107.0 . . ?
H34A C340 H34B 106.7 . . ?
C233 C340 P18 121.4(10) . . ?
C233 C340 H34A 107.0 . . ?
C233 C340 H34B 107.0 . . ?
C43 C346 H36 109.5 . . ?
C43 C346 H37 109.5 . . ?
C43 C346 H38 109.5 . . ?
H36 C346 H37 109.5 . . ?
H36 C346 H38 109.5 . . ?
H37 C346 H38 109.5 . . ?
C177 C350 H35C 119.3 . . ?
C177 C350 H35D 100.2 . . ?
C177 C350 H35E 108.4 . . ?
H35C C350 H35D 109.5 . . ?
H35C C350 H35E 109.5 . . ?
H35D C350 H35E 109.5 . . ?
P24 C95 H39 106.1 . . ?
P24 C95 H40 106.1 . . ?
H39 C95 H40 106.3 . . ?
C261 C95 P24 125.0(13) . . ?
C261 C95 H39 106.1 . . ?
C261 C95 H40 106.1 . . ?
P18 C193 H19A 109.7 . . ?
P18 C193 H19B 109.7 . . ?
H19A C193 H19B 108.2 . . ?
C73 C193 P18 109.9(12) . . ?
C73 C193 H19A 109.7 . . ?
C73 C193 H19B 109.7 . . ?
C357 C99 H99A 109.5 . . ?
C357 C99 H99B 109.5 . . ?
C357 C99 H99C 109.5 . . ?
H99A C99 H99B 109.5 . . ?
H99A C99 H99C 109.5 . . ?
H99B C99 H99C 109.5 . . ?
P40 C13 H13A 106.4 . . ?
P40 C13 H13B 106.4 . . ?
H13A C13 H13B 106.4 . . ?
C145 C13 P40 123.9(14) . . ?
C145 C13 H13A 106.4 . . ?
C145 C13 H13B 106.4 . . ?
H11A C113 H11B 109.5 . . ?
H11A C113 H11C 109.5 . . ?
H11B C113 H11C 109.5 . . ?
C135 C113 H11A 109.5 . . ?
C135 C113 H11B 109.5 . . ?
C135 C113 H11C 109.5 . . ?
C193 C73 H73A 108.8 . . ?
C193 C73 H73B 110.2 . . ?
C193 C73 H73C 109.3 . . ?
H73A C73 H73B 109.5 . . ?
H73A C73 H73C 109.5 . . ?
H73B C73 H73C 109.5 . . ?
C13 C145 H14A 108.5 . . ?
C13 C145 H14B 118.0 . . ?
C13 C145 H14C 101.6 . . ?
H14A C145 H14B 109.5 . . ?
H14A C145 H14C 109.4 . . ?
H14B C145 H14C 109.5 . . ?
P18 C135 H13C 110.8 . . ?
P18 C135 H13D 110.8 . . ?
C113 C135 P18 104.9(10) . . ?
C113 C135 H13C 110.8 . . ?
C113 C135 H13D 110.8 . . ?
H13C C135 H13D 108.8 . . ?
C284 C31 H41 109.5 . . ?
C284 C31 H42 109.5 . . ?
C284 C31 H43 109.5 . . ?
H41 C31 H42 109.5 . . ?
H41 C31 H43 109.5 . . ?
H42 C31 H43 109.5 . . ?
P26 C133 H13E 110.1 . . ?
P26 C133 H13F 110.1 . . ?
H13E C133 H13F 108.4 . . ?
C33 C133 P26 108.2(6) . . ?
C33 C133 H13E 110.1 . . ?
C33 C133 H13F 110.1 . . ?
C289 C143 C212 118.5(10) . . ?
C289 C143 C137 120.0 . . ?
C137 C143 C212 120.4(10) . . ?
C143 C289 H44 120.0 . . ?
C263 C289 C143 120.0 . . ?
C263 C289 H44 120.0 . . ?
C289 C263 H45 120.0 . . ?
C289 C263 C2 120.0 . . ?
C2 C263 H45 120.0 . . ?
C263 C2 H46 120.0 . . ?
C139 C2 C263 120.0 . . ?
C139 C2 H46 120.0 . . ?
C2 C139 H47 120.0 . . ?
C2 C139 C137 120.0 . . ?
C137 C139 H47 120.0 . . ?
C143 C137 H48 120.0 . . ?
C139 C137 C143 120.0 . . ?
C139 C137 H48 120.0 . . ?
C277 C127 C192 120.4(8) . . ?
C277 C127 C363 120.0 . . ?
C363 C127 C192 118.6(9) . . ?
C127 C277 H49 120.0 . . ?
C127 C277 C267 120.0 . . ?
C267 C277 H49 120.0 . . ?
C277 C267 H50 120.0 . . ?
N129 C267 C277 120.0 . . ?
N129 C267 H50 120.0 . . ?
C267 N129 Pt36 123.0(6) . . ?
C267 N129 C253 120.0 . . ?
C253 N129 Pt36 114.4(6) . . ?
N129 C253 H51 120.0 . . ?
N129 C253 C363 120.0 . . ?
C363 C253 H51 120.0 . . ?
C127 C363 H52 120.0 . . ?
C253 C363 C127 120.0 . . ?
C253 C363 H52 120.0 . . ?
C186 C29 C125 113.5(7) . . ?
C79 C29 C186 127.0(10) . . ?
C79 C29 C125 104.6(9) . . ?
C119 C125 C29 118.35(17) . . ?
C119 C125 C65 120.0 . . ?
C65 C125 C29 118.35(17) . . ?
C125 C119 H53 120.0 . . ?
C125 C119 C257 120.0 . . ?
C257 C119 H53 120.0 . . ?
C119 C257 H54 120.0 . . ?
C141 C257 C119 120.0 . . ?
C141 C257 H54 120.0 . . ?
C257 C141 H55 120.0 . . ?
C115 C141 C257 120.0 . . ?
C115 C141 H55 120.0 . . ?
C141 C115 H56 120.0 . . ?
C141 C115 C65 120.0 . . ?
C65 C115 H56 120.0 . . ?
C125 C65 H57 120.0 . . ?
C115 C65 C125 120.0 . . ?
C115 C65 H57 120.0 . . ?
C95 C261 H58 94.9 . . ?
C95 C261 H59 118.9 . . ?
C95 C261 H60 113.6 . . ?
H58 C261 H59 109.4 . . ?
H58 C261 H60 109.5 . . ?
H59 C261 H60 109.3 . . ?
C133 C33 H33C 99.7 . . ?
C133 C33 H33D 135.3 . . ?
C133 C33 H33E 90.6 . . ?
H33C C33 H33D 109.5 . . ?
H33C C33 H33E 109.5 . . ?
H33D C33 H33E 109.6 . . ?
C340 C233 H23A 107.9 . . ?
C340 C233 H23B 101.1 . . ?
C340 C233 H23C 118.9 . . ?
H23A C233 H23B 109.5 . . ?
H23A C233 H23C 109.4 . . ?
H23B C233 H23C 109.5 . . ?
P14 C273 H61 96.2 . . ?
P14 C273 H63 96.2 . . ?
H61 C273 H63 103.4 . . ?
C239 C273 P14 159.8(19) . . ?
C239 C273 H61 96.2 . . ?
C239 C273 H63 96.2 . . ?
C273 C239 H64 109.5 . . ?
C273 C239 H65 109.5 . . ?
C273 C239 H66 109.5 . . ?
H64 C239 H65 109.5 . . ?
H64 C239 H66 109.5 . . ?
H65 C239 H66 109.5 . . ?

loop_
_geom_bond_atom_site_label_1
_geom_bond_atom_site_label_2
_geom_bond_distance
_geom_bond_site_symmetry_2
_geom_bond_publ_flag
Pt16 P8 2.217(4) . ?
Pt16 P14 2.260(4) . ?
Pt16 O48 2.078(8) . ?
Pt16 N22 2.093(5) . ?
Pt44 P38 2.224(4) . ?
Pt44 P26 2.257(4) . ?
Pt44 O20 2.046(8) . ?
Pt44 N28 2.096(5) . ?
Pt36 P12 2.253(6) . ?
Pt36 P24 2.232(5) . ?
Pt36 O42 2.064(9) . ?
Pt36 N129 2.025(8) . ?
Pt46 P40 2.261(5) . ?
Pt46 P18 2.229(5) . ?
Pt46 O50 2.083(9) . ?
Pt46 N314 2.072(7) . ?
P38 C280 1.785(3) . ?
P38 C307 1.785(3) . ?
P38 C331 1.785(3) . ?
P26 C321 1.785(3) . ?
P26 C213 1.785(3) . ?
P26 C133 1.785(3) . ?
P8 C270 1.785(3) . ?
P8 C319 1.785(3) . ?
P8 C343 1.785(3) . ?
P14 C284 1.785(3) . ?
P14 C169 1.785(3) . ?
P14 C273 1.784(3) . ?
P12 C262 1.785(3) . ?
P12 C337 1.785(3) . ?
P12 C43 1.785(3) . ?
P40 C357 1.785(3) . ?
P40 C177 1.785(3) . ?
P40 C13 1.785(3) . ?
P24 C220 1.785(3) . ?
P24 C313 1.785(3) . ?
P24 C95 1.784(3) . ?
P18 C340 1.785(3) . ?
P18 C193 1.785(3) . ?
P18 C135 1.785(3) . ?
O20 C116 1.251(7) . ?
O48 C130 1.249(7) . ?
O42 C144 1.251(8) . ?
N22 C164 1.3900 . ?
N22 C70 1.3900 . ?
C164 H 0.9500 . ?
C164 C118 1.3900 . ?
C118 HA 0.9500 . ?
C118 C88 1.3900 . ?
C88 C126 1.3900 . ?
C88 C114 1.535(5) . ?
C126 HB 0.9500 . ?
C126 C70 1.3900 . ?
C70 HC 0.9500 . ?
O50 C82 1.254(8) . ?
N28 C96 1.3900 . ?
N28 C138 1.3900 . ?
C96 H96 0.9500 . ?
C96 C142 1.3900 . ?
C142 H142 0.9500 . ?
C142 C106 1.3900 . ?
C106 C158 1.3900 . ?
C106 C166 1.535(5) . ?
C158 H158 0.9500 . ?
C158 C138 1.3900 . ?
C138 H138 0.9500 . ?
O30 C144 1.242(8) . ?
O52 C82 1.248(7) . ?
O32 C130 1.248(7) . ?
N34 C122 1.373(15) . ?
N34 C266 1.394(16) . ?
C10 C124 1.3900 . ?
C10 C134 1.3900 . ?
C10 C144 1.483(13) . ?
C124 HD 0.9500 . ?
C124 C100 1.3900 . ?
C100 C4 1.3900 . ?
C100 C130 1.506(13) . ?
C4 HE 0.9500 . ?
C4 C120 1.3900 . ?
C120 C134 1.3900 . ?
C120 C182 1.488(14) . ?
C134 HF 0.9500 . ?
N1 C150 1.398(18) . ?
N1 C323 1.472(18) . ?
O132 C116 1.241(7) . ?
N178 C170 1.390(16) . ?
N178 C152 1.365(15) . ?
N180 C68 1.361(15) . ?
N180 C204 1.300(16) . ?
C92 H92 0.9500 . ?
C92 C108 1.3900 . ?
C92 C136 1.3900 . ?
C108 C62 1.3900 . ?
C108 C116 1.472(13) . ?
C62 H62 0.9500 . ?
C62 C176 1.3900 . ?
C176 C146 1.3900 . ?
C176 C82 1.473(13) . ?
C146 H146 0.9500 . ?
C146 C136 1.3900 . ?
C136 C72 1.493(15) . ?
C114 C68 1.392(4) . ?
C114 C152 1.392(4) . ?
C166 C122 1.392(4) . ?
C166 C60 1.392(4) . ?
C122 C226 1.401(3) . ?
C170 C74 1.401(4) . ?
C170 C192 1.392(4) . ?
N110 C60 1.373(14) . ?
N110 C78 1.371(16) . ?
N112 C140 1.438(19) . ?
N112 C79 1.463(17) . ?
C68 C320 1.401(3) . ?
C182 C198 1.362(19) . ?
C182 C296 1.435(19) . ?
C152 C66 1.401(3) . ?
C140 C192 1.392(4) . ?
C140 C317 1.401(3) . ?
C150 C80 1.392(4) . ?
C150 C244 1.401(3) . ?
N154 C230 1.305(18) . ?
N154 C302 1.365(18) . ?
C160 H160 0.9500 . ?
C160 C78 1.401(4) . ?
C160 C222 1.401(3) . ?
C60 C222 1.401(3) . ?
C72 C268 1.333(19) . ?
C72 C308 1.45(2) 7 ?
C66 HG 0.9500 . ?
C66 C74 1.401(3) . ?
C74 HH 0.9500 . ?
C78 C80 1.392(4) . ?
C80 C232 1.535(5) . ?
N188 C186 1.387(17) . ?
N188 C322 1.346(19) . ?
C186 C190 1.401(3) . ?
C186 C29 1.392(4) . ?
C190 HI 0.9500 . ?
C190 C324 1.401(4) . ?
C324 HJ 0.9500 . ?
C324 C322 1.401(4) . ?
C322 C212 1.392(4) . ?
C320 HK 0.9500 . ?
C320 C303 1.401(4) . ?
C208 C266 1.392(4) . ?
C208 C230 1.392(4) . ?
C208 C250 1.535(5) . ?
C232 C294 1.3900 . ?
C232 C224 1.3900 . ?
C294 H294 0.9500 . ?
C294 C228 1.3900 . ?
C228 H228 0.9500 . ?
C228 N314 1.3900 . ?
N314 C240 1.3900 . ?
C240 H240 0.9500 . ?
C240 C224 1.3900 . ?
C224 H224 0.9500 . ?
C198 HL 0.9500 . ?
C198 C296 1.305(18) 5_666 ?
C222 H222 0.9500 . ?
C226 H226 0.9500 . ?
C226 C242 1.401(4) . ?
C266 C242 1.401(3) . ?
C192 C127 1.535(5) . ?
C230 C196 1.401(4) . ?
C242 H242 0.9500 . ?
C244 H244 0.9500 . ?
C244 C206 1.401(4) . ?
C296 C198 1.305(18) 5_666 ?
C296 HM 0.9500 . ?
C250 C252 1.3900 . ?
C250 C306 1.3900 . ?
C252 H252 0.9500 . ?
C252 C194 1.3900 . ?
C194 H194 0.9500 . ?
C194 C274 1.3900 . ?
C274 H274 0.9500 . ?
C274 C254 1.3900 . ?
C254 H254 0.9500 . ?
C254 C306 1.3900 . ?
C306 H306 0.9500 . ?
C196 H196 0.9500 . ?
C196 C316 1.401(3) . ?
C262 HN 0.9900 . ?
C262 HO 0.9900 . ?
C262 C167 1.529(4) . ?
C268 H268 0.9500 . ?
C268 C308 1.38(2) . ?
C302 C316 1.401(4) . ?
C302 C297 1.392(4) . ?
C270 HP 0.9900 . ?
C270 HQ 0.9900 . ?
C270 C217 1.529(4) . ?
C280 H28A 0.9900 . ?
C280 H28B 0.9900 . ?
C280 C103 1.529(4) . ?
C284 HR 0.9900 . ?
C284 HS 0.9900 . ?
C284 C31 1.529(4) . ?
C308 C72 1.45(2) 7 ?
C308 H308 0.9500 . ?
C316 H316 0.9500 . ?
C204 C212 1.392(4) . ?
C204 C303 1.401(3) . ?
C206 H206 0.9500 . ?
C206 C323 1.401(4) . ?
C212 C143 1.535(5) . ?
C220 HT 0.9900 . ?
C220 HU 0.9900 . ?
C220 C111 1.529(4) . ?
C173 C157 1.3900 . ?
C173 C77 1.3900 . ?
C173 C297 1.535(5) . ?
C157 H157 0.9500 . ?
C157 C21 1.3900 . ?
C21 H21 0.9500 . ?
C21 C335 1.3900 . ?
C335 H335 0.9500 . ?
C335 C301 1.3900 . ?
C301 H301 0.9500 . ?
C301 C77 1.3900 . ?
C77 H77 0.9500 . ?
C323 C297 1.392(4) . ?
C79 C83 1.401(3) . ?
C79 C29 1.392(4) . ?
C307 H30A 0.9900 . ?
C307 H30B 0.9900 . ?
C307 C215 1.529(4) . ?
C321 H32A 0.9900 . ?
C321 H32B 0.9900 . ?
C321 C109 1.529(4) . ?
C319 HV 0.9900 . ?
C319 HW 0.9900 . ?
C319 C305 1.529(4) . ?
C313 HX 0.9900 . ?
C313 HY 0.9900 . ?
C313 C223 1.529(4) . ?
C357 H35A 0.9900 . ?
C357 H35B 0.9900 . ?
C357 C99 1.529(4) . ?
C337 HZ 0.9900 . ?
C337 H1 0.9900 . ?
C337 C51 1.529(4) . ?
C303 H2 0.9500 . ?
C83 H3 0.9500 . ?
C83 C317 1.401(3) . ?
C43 H4 0.9900 . ?
C43 H5 0.9900 . ?
C43 C346 1.529(4) . ?
C317 H6 0.9500 . ?
C169 H7 0.9900 . ?
C169 H8 0.9900 . ?
C169 C352 1.529(4) . ?
C343 H9 0.9900 . ?
C343 H10 0.9900 . ?
C343 C7 1.529(4) . ?
C331 H33A 0.9900 . ?
C331 H33B 0.9900 . ?
C331 C181 1.529(4) . ?
C167 H11 0.9800 . ?
C167 H12 0.9800 . ?
C167 H13 0.9800 . ?
C177 H17A 0.9900 . ?
C177 H17B 0.9900 . ?
C177 C350 1.529(4) . ?
C305 H14 0.9799 . ?
C305 H15 0.9808 . ?
C305 H16 0.9787 . ?
C45 H45A 0.9800 . ?
C45 H45B 0.9800 . ?
C45 H45C 0.9800 . ?
C45 C213 1.529(4) . ?
C181 H18A 0.9800 . ?
C181 H18B 0.9800 . ?
C181 H18C 0.9800 . ?
C215 H21A 0.9800 . ?
C215 H21B 0.9800 . ?
C215 H21C 0.9800 . ?
C7 H17 0.9788 . ?
C7 H18 0.9795 . ?
C7 H19 0.9804 . ?
C217 H20 0.9800 . ?
C217 H22 0.9800 . ?
C217 H23 0.9800 . ?
C352 H24 0.9799 . ?
C352 H25 0.9807 . ?
C352 H26 0.9794 . ?
C213 H21D 0.9900 . ?
C213 H21E 0.9900 . ?
C51 H27 0.9800 . ?
C51 H28 0.9800 . ?
C51 H29 0.9800 . ?
C109 H10A 0.9795 . ?
C109 H10B 0.9793 . ?
C109 H10C 0.9796 . ?
C103 H10D 0.9797 . ?
C103 H10E 0.9789 . ?
C103 H10F 0.9815 . ?
C111 H30 0.9802 . ?
C111 H31 0.9803 . ?
C111 H32 0.9792 . ?
C223 H33 0.9802 . ?
C223 H34 0.9802 . ?
C223 H35 0.9804 . ?
C340 H34A 0.9900 . ?
C340 H34B 0.9900 . ?
C340 C233 1.529(4) . ?
C346 H36 0.9800 . ?
C346 H37 0.9800 . ?
C346 H38 0.9800 . ?
C350 H35C 0.9790 . ?
C350 H35D 0.9786 . ?
C350 H35E 0.9795 . ?
C95 H39 0.9900 . ?
C95 H40 0.9900 . ?
C95 C261 1.529(4) . ?
C193 H19A 0.9900 . ?
C193 H19B 0.9900 . ?
C193 C73 1.529(4) . ?
C99 H99A 0.9800 . ?
C99 H99B 0.9800 . ?
C99 H99C 0.9800 . ?
C13 H13A 0.9900 . ?
C13 H13B 0.9900 . ?
C13 C145 1.529(4) . ?
C113 H11A 0.9800 . ?
C113 H11B 0.9800 . ?
C113 H11C 0.9800 . ?
C113 C135 1.529(4) . ?
C73 H73A 0.9807 . ?
C73 H73B 0.9792 . ?
C73 H73C 0.9792 . ?
C145 H14A 0.9803 . ?
C145 H14B 0.9797 . ?
C145 H14C 0.9809 . ?
C135 H13C 0.9900 . ?
C135 H13D 0.9900 . ?
C31 H41 0.9800 . ?
C31 H42 0.9800 . ?
C31 H43 0.9800 . ?
C133 H13E 0.9900 . ?
C133 H13F 0.9900 . ?
C133 C33 1.529(4) . ?
C143 C289 1.3900 . ?
C143 C137 1.3900 . ?
C289 H44 0.9500 . ?
C289 C263 1.3900 . ?
C263 H45 0.9500 . ?
C263 C2 1.3900 . ?
C2 H46 0.9500 . ?
C2 C139 1.3900 . ?
C139 H47 0.9500 . ?
C139 C137 1.3900 . ?
C137 H48 0.9500 . ?
C127 C277 1.3900 . ?
C127 C363 1.3900 . ?
C277 H49 0.9500 . ?
C277 C267 1.3900 . ?
C267 H50 0.9500 . ?
C267 N129 1.3900 . ?
N129 C253 1.3900 . ?
C253 H51 0.9500 . ?
C253 C363 1.3900 . ?
C363 H52 0.9500 . ?
C29 C125 1.535(5) . ?
C125 C119 1.3900 . ?
C125 C65 1.3900 . ?
C119 H53 0.9500 . ?
C119 C257 1.3900 . ?
C257 H54 0.9500 . ?
C257 C141 1.3900 . ?
C141 H55 0.9500 . ?
C141 C115 1.3900 . ?
C115 H56 0.9500 . ?
C115 C65 1.3900 . ?
C65 H57 0.9500 . ?
C261 H58 0.9800 . ?
C261 H59 0.9819 . ?
C261 H60 0.9799 . ?
C33 H33C 0.9801 . ?
C33 H33D 0.9799 . ?
C33 H33E 0.9797 . ?
C233 H23A 0.9802 . ?
C233 H23B 0.9797 . ?
C233 H23C 0.9806 . ?
C273 H61 0.9900 . ?
C273 H63 0.9900 . ?
C273 C239 1.529(4) . ?
C239 H64 0.9800 . ?
C239 H65 0.9800 . ?
C239 H66 0.9800 . ?

loop_
_geom_torsion_atom_site_label_1
_geom_torsion_atom_site_label_2
_geom_torsion_atom_site_label_3
_geom_torsion_atom_site_label_4
_geom_torsion
_geom_torsion_site_symmetry_1
_geom_torsion_site_symmetry_2
_geom_torsion_site_symmetry_3
_geom_torsion_site_symmetry_4
_geom_torsion_publ_flag
Pt16 P8 C270 C217 46.3(11) . . . . ?
Pt16 P8 C319 C305 175.0(13) . . . . ?
Pt16 P8 C343 C7 -67.7(14) . . . . ?
Pt16 P14 C284 C31 -178.3(8) . . . . ?
Pt16 P14 C169 C352 66.4(16) . . . . ?
Pt16 P14 C273 C239 -53(3) . . . . ?
Pt16 O48 C130 O32 12(2) . . . . ?
Pt16 O48 C130 C100 -164.6(7) . . . . ?
Pt16 N22 C164 C118 157.3(5) . . . . ?
Pt16 N22 C70 C126 -157.7(5) . . . . ?
Pt44 P38 C280 C103 58.0(11) . . . . ?
Pt44 P38 C307 C215 179.8(11) . . . . ?
Pt44 P38 C331 C181 -67.1(12) . . . . ?
Pt44 P26 C321 C109 -177.9(15) . . . . ?
Pt44 P26 C213 C45 61.4(13) . . . . ?
Pt44 P26 C133 C33 -72.3(10) . . . . ?
Pt44 O20 C116 O132 12(2) . . . . ?
Pt44 O20 C116 C108 -164.3(7) . . . . ?
Pt44 N28 C96 C142 156.8(5) . . . . ?
Pt44 N28 C138 C158 -157.5(5) . . . . ?
Pt36 P12 C262 C167 64.0(18) . . . . ?
Pt36 P12 C337 C51 -70.9(18) . . . . ?
Pt36 P12 C43 C346 175.8(10) . . . . ?
Pt36 P24 C220 C111 36(2) . . . . ?
Pt36 P24 C313 C223 -60.6(15) . . . . ?
Pt36 P24 C95 C261 169.6(12) . . . . ?
Pt36 O42 C144 O30 -18(2) . . . . ?
Pt36 O42 C144 C10 160.7(9) . . . . ?
Pt36 N129 C253 C363 162.2(6) . . . . ?
Pt46 P40 C357 C99 67.4(13) . . . . ?
Pt46 P40 C177 C350 -173.0(11) . . . . ?
Pt46 P40 C13 C145 -53.0(17) . . . . ?
Pt46 P18 C340 C233 -161.4(19) . . . . ?
Pt46 P18 C193 C73 -64.1(13) . . . . ?
Pt46 P18 C135 C113 54.4(10) . . . . ?
Pt46 O50 C82 O52 -15(2) . . . . ?
Pt46 O50 C82 C176 161.4(9) . . . . ?
Pt46 N314 C240 C224 161.0(6) . . . . ?
N22 C164 C118 C88 0.0 . . . . ?
C164 N22 C70 C126 0.0 . . . . ?
C164 C118 C88 C126 0.0 . . . . ?
C164 C118 C88 C114 -167.2(8) . . . . ?
C118 C88 C126 C70 0.0 . . . . ?
C118 C88 C114 C68 -104.9(11) . . . . ?
C118 C88 C114 C152 77.3(12) . . . . ?
C88 C126 C70 N22 0.0 . . . . ?
C88 C114 C68 N180 175.6(12) . . . . ?
C88 C114 C68 C320 4(2) . . . . ?
C88 C114 C152 N178 -179.9(12) . . . . ?
C88 C114 C152 C66 3.5(19) . . . . ?
C126 C88 C114 C68 87.8(12) . . . . ?
C126 C88 C114 C152 -89.9(11) . . . . ?
C70 N22 C164 C118 0.0 . . . . ?
N28 C96 C142 C106 0.0 . . . . ?
C96 N28 C138 C158 0.0 . . . . ?
C96 C142 C106 C158 0.0 . . . . ?
C96 C142 C106 C166 -167.1(8) . . . . ?
C142 C106 C158 C138 0.0 . . . . ?
C142 C106 C166 C122 -102.1(12) . . . . ?
C142 C106 C166 C60 77.9(13) . . . . ?
C106 C158 C138 N28 0.0 . . . . ?
C106 C166 C122 N34 175.6(12) . . . . ?
C106 C166 C122 C226 -3(2) . . . . ?
C106 C166 C60 N110 -177.4(13) . . . . ?
C106 C166 C60 C222 1(2) . . . . ?
C158 C106 C166 C122 90.7(13) . . . . ?
C158 C106 C166 C60 -89.3(12) . . . . ?
C138 N28 C96 C142 0.0 . . . . ?
N34 C122 C226 C242 -1.3(18) . . . . ?
N34 C266 C242 C226 0.2(19) . . . . ?
C10 C124 C100 C4 0.0 . . . . ?
C10 C124 C100 C130 179.2(10) . . . . ?
C124 C10 C134 C120 0.0 . . . . ?
C124 C10 C144 O42 165.6(11) . . . . ?
C124 C10 C144 O30 -15.3(18) . . . . ?
C124 C100 C4 C120 0.0 . . . . ?
C124 C100 C130 O48 -162.1(9) . . . . ?
C124 C100 C130 O32 20.7(16) . . . . ?
C100 C4 C120 C134 0.0 . . . . ?
C100 C4 C120 C182 -171.7(10) . . . . ?
C4 C100 C130 O48 17.2(14) . . . . ?
C4 C100 C130 O32 -160.1(11) . . . . ?
C4 C120 C134 C10 0.0 . . . . ?
C4 C120 C182 C198 -32.0(19) . . . . ?
C4 C120 C182 C296 148.7(14) . . . . ?
C120 C182 C198 C296 -169.7(17) . . . 5_666 ?
C120 C182 C296 C198 170.3(15) . . . 5_666 ?
C134 C10 C124 C100 0.0 . . . . ?
C134 C10 C144 O42 -15.1(18) . . . . ?
C134 C10 C144 O30 164.0(12) . . . . ?
C134 C120 C182 C198 156.6(14) . . . . ?
C134 C120 C182 C296 -23(2) . . . . ?
N1 C150 C80 C78 -1(3) . . . . ?
N1 C150 C80 C232 -177.1(14) . . . . ?
N1 C150 C244 C206 0(2) . . . . ?
N1 C323 C297 C302 -18(3) . . . . ?
N1 C323 C297 C173 175.9(16) . . . . ?
N178 C170 C74 C66 -0.1(16) . . . . ?
N178 C170 C192 C140 0(2) . . . . ?
N178 C170 C192 C127 176.0(13) . . . . ?
N178 C152 C66 C74 -2.0(16) . . . . ?
N180 C68 C320 C303 0.7(15) . . . . ?
N180 C204 C212 C322 -5(2) . . . . ?
N180 C204 C212 C143 -167.6(14) . . . . ?
N180 C204 C303 C320 3.8(17) . . . . ?
C144 C10 C124 C100 179.3(11) . . . . ?
C144 C10 C134 C120 -179.3(11) . . . . ?
C92 C108 C62 C176 0.0 . . . . ?
C92 C108 C116 O20 16.4(15) . . . . ?
C92 C108 C116 O132 -160.4(10) . . . . ?
C92 C136 C72 C268 -32.9(18) . . . . ?
C92 C136 C72 C308 144.4(12) . . . 7 ?
C108 C92 C136 C146 0.0 . . . . ?
C108 C92 C136 C72 -174.3(10) . . . . ?
C108 C62 C176 C146 0.0 . . . . ?
C108 C62 C176 C82 178.9(11) . . . . ?
C62 C108 C116 O20 -161.6(9) . . . . ?
C62 C108 C116 O132 21.6(17) . . . . ?
C62 C176 C146 C136 0.0 . . . . ?
C62 C176 C82 O50 166.8(11) . . . . ?
C62 C176 C82 O52 -16.4(18) . . . . ?
C176 C146 C136 C92 0.0 . . . . ?
C176 C146 C136 C72 174.0(11) . . . . ?
C146 C176 C82 O50 -14.3(17) . . . . ?
C146 C176 C82 O52 162.5(11) . . . . ?
C146 C136 C72 C268 153.0(13) . . . . ?
C146 C136 C72 C308 -29.7(17) . . . 7 ?
C136 C92 C108 C62 0.0 . . . . ?
C136 C92 C108 C116 -178.0(10) . . . . ?
C136 C72 C268 C308 -177.7(14) . . . . ?
C130 C100 C4 C120 -179.3(10) . . . . ?
C114 C88 C126 C70 167.2(8) . . . . ?
C114 C68 C320 C303 173.3(13) . . . . ?
C114 C152 C66 C74 175.2(13) . . . . ?
C166 C106 C158 C138 167.2(7) . . . . ?
C166 C122 C226 C242 177.7(15) . . . . ?
C166 C60 C222 C160 178.2(14) . . . . ?
C122 N34 C266 C208 177.2(15) . . . . ?
C122 N34 C266 C242 -1.0(18) . . . . ?
C122 C166 C60 N110 3(3) . . . . ?
C122 C166 C60 C222 -178.9(15) . . . . ?
C122 C226 C242 C266 0.6(19) . . . . ?
C116 C108 C62 C176 177.9(10) . . . . ?
C170 N178 C152 C114 -175.2(13) . . . . ?
C170 N178 C152 C66 1.9(16) . . . . ?
C170 C192 C127 C277 -71.5(14) . . . . ?
C170 C192 C127 C363 96.7(12) . . . . ?
N110 C60 C222 C160 -3.1(18) . . . . ?
N110 C78 C80 C150 2(3) . . . . ?
N110 C78 C80 C232 177.8(14) . . . . ?
N112 C140 C192 C170 -1(2) . . . . ?
N112 C140 C192 C127 -177.2(13) . . . . ?
N112 C140 C317 C83 3.1(18) . . . . ?
N112 C79 C83 C317 -0.4(17) . . . . ?
N112 C79 C29 C186 13(2) . . . . ?
N112 C79 C29 C125 148.5(12) . . . . ?
C68 N180 C204 C212 -179.7(13) . . . . ?
C68 N180 C204 C303 -3.4(17) . . . . ?
C68 C114 C152 N178 2(2) . . . . ?
C68 C114 C152 C66 -174.2(13) . . . . ?
C68 C320 C303 C204 -2.7(15) . . . . ?
C182 C120 C134 C10 171.2(11) . . . . ?
C152 N178 C170 C74 -1.1(16) . . . . ?
C152 N178 C170 C192 179.8(13) . . . . ?
C152 C114 C68 N180 -7(2) . . . . ?
C152 C114 C68 C320 -178.2(13) . . . . ?
C152 C66 C74 C170 1.2(15) . . . . ?
C140 N112 C79 C83 2.1(17) . . . . ?
C140 N112 C79 C29 173.0(13) . . . . ?
C140 C192 C127 C277 105.2(11) . . . . ?
C140 C192 C127 C363 -86.7(12) . . . . ?
C150 N1 C323 C206 -3(2) . . . . ?
C150 N1 C323 C297 -169.9(17) . . . . ?
C150 C80 C232 C294 107.4(13) . . . . ?
C150 C80 C232 C224 -84.4(14) . . . . ?
C150 C244 C206 C323 -1(2) . . . . ?
N154 C230 C196 C316 -2(2) . . . . ?
N154 C302 C316 C196 -7(2) . . . . ?
N154 C302 C297 C173 176.8(17) . . . . ?
N154 C302 C297 C323 13(4) . . . . ?
C160 C78 C80 C150 178.5(16) . . . . ?
C160 C78 C80 C232 -6(2) . . . . ?
C60 C166 C122 N34 -4(2) . . . . ?
C60 C166 C122 C226 176.7(15) . . . . ?
C60 N110 C78 C160 -0.2(18) . . . . ?
C60 N110 C78 C80 176.7(15) . . . . ?
C72 C268 C308 C72 -5(3) . . . 7 ?
C74 C170 C192 C140 -179.0(14) . . . . ?
C74 C170 C192 C127 -3(2) . . . . ?
C78 N110 C60 C166 -179.3(15) . . . . ?
C78 N110 C60 C222 2.0(17) . . . . ?
C78 C160 C222 C60 2.9(17) . . . . ?
C78 C80 C232 C294 -69.0(14) . . . . ?
C78 C80 C232 C224 99.3(13) . . . . ?
C82 C176 C146 C136 -178.9(11) . . . . ?
C80 C150 C244 C206 -177.5(17) . . . . ?
C80 C232 C294 C228 168.0(9) . . . . ?
C80 C232 C224 C240 -168.5(8) . . . . ?
N188 C186 C190 C324 -1.9(16) . . . . ?
N188 C186 C29 C79 -12(2) . . . . ?
N188 C186 C29 C125 -144.5(12) . . . . ?
N188 C322 C212 C204 11(2) . . . . ?
N188 C322 C212 C143 175.7(14) . . . . ?
C186 N188 C322 C324 -0.8(18) . . . . ?
C186 N188 C322 C212 176.2(12) . . . . ?
C186 C190 C324 C322 1.4(15) . . . . ?
C186 C29 C125 C119 68.6(13) . . . . ?
C186 C29 C125 C65 -131.9(6) . . . . ?
C190 C186 C29 C79 163.3(14) . . . . ?
C190 C186 C29 C125 31.0(15) . . . . ?
C190 C324 C322 N188 -0.4(17) . . . . ?
C190 C324 C322 C212 -177.0(15) . . . . ?
C324 C322 C212 C204 -172.5(15) . . . . ?
C324 C322 C212 C143 -8.0(19) . . . . ?
C322 N188 C186 C190 1.8(18) . . . . ?
C322 N188 C186 C29 177.7(12) . . . . ?
C322 C212 C143 C289 92.2(12) . . . . ?
C322 C212 C143 C137 -100.1(12) . . . . ?
C208 C266 C242 C226 -177.8(17) . . . . ?
C208 C230 C196 C316 173.5(19) . . . . ?
C208 C250 C252 C194 178.0(11) . . . . ?
C208 C250 C306 C254 -177.9(12) . . . . ?
C232 C294 C228 N314 0.0 . . . . ?
C294 C232 C224 C240 0.0 . . . . ?
C294 C228 N314 Pt46 -160.1(6) . . . . ?
C294 C228 N314 C240 0.0 . . . . ?
C228 N314 C240 C224 0.0 . . . . ?
N314 C240 C224 C232 0.0 . . . . ?
C224 C232 C294 C228 0.0 . . . . ?
C198 C182 C296 C198 -9(3) . . . 5_666 ?
C222 C160 C78 N110 -1.7(18) . . . . ?
C222 C160 C78 C80 -178.6(16) . . . . ?
C266 N34 C122 C166 -177.6(15) . . . . ?
C266 N34 C122 C226 1.4(18) . . . . ?
C266 C208 C230 N154 1(3) . . . . ?
C266 C208 C230 C196 -174.5(18) . . . . ?
C266 C208 C250 C252 -99.4(15) . . . . ?
C266 C208 C250 C306 78.6(16) . . . . ?
C192 C170 C74 C66 179.0(13) . . . . ?
C192 C140 C317 C83 -176.0(14) . . . . ?
C192 C127 C277 C267 168.0(9) . . . . ?
C192 C127 C363 C253 -168.2(9) . . . . ?
C230 N154 C302 C316 6(2) . . . . ?
C230 N154 C302 C297 173(2) . . . . ?
C230 C208 C266 N34 6(3) . . . . ?
C230 C208 C266 C242 -176(2) . . . . ?
C230 C208 C250 C252 89.4(16) . . . . ?
C230 C208 C250 C306 -92.6(16) . . . . ?
C230 C196 C316 C302 6(2) . . . . ?
C244 C150 C80 C78 175.4(17) . . . . ?
C244 C150 C80 C232 0(2) . . . . ?
C244 C206 C323 N1 2(2) . . . . ?
C244 C206 C323 C297 168(2) . . . . ?
C296 C182 C198 C296 10(3) . . . 5_666 ?
C250 C208 C266 N34 -163.3(15) . . . . ?
C250 C208 C266 C242 15(3) . . . . ?
C250 C208 C230 N154 170.3(17) . . . . ?
C250 C208 C230 C196 -5(3) . . . . ?
C250 C252 C194 C274 0.0 . . . . ?
C252 C250 C306 C254 0.0 . . . . ?
C252 C194 C274 C254 0.0 . . . . ?
C194 C274 C254 C306 0.0 . . . . ?
C274 C254 C306 C250 0.0 . . . . ?
C306 C250 C252 C194 0.0 . . . . ?
C262 P12 C337 C51 171.9(17) . . . . ?
C262 P12 C43 C346 -58.6(14) . . . . ?
C302 N154 C230 C208 -177.9(18) . . . . ?
C302 N154 C230 C196 -2(2) . . . . ?
C270 P8 C319 C305 -56.3(16) . . . . ?
C270 P8 C343 C7 166.4(13) . . . . ?
C280 P38 C307 C215 -53.6(14) . . . . ?
C280 P38 C331 C181 169.7(12) . . . . ?
C284 P14 C169 C352 -50.7(17) . . . . ?
C284 P14 C273 C239 61(3) . . . . ?
C308 C72 C268 C308 5(3) 7 . . . ?
C316 C302 C297 C173 -18(3) . . . . ?
C316 C302 C297 C323 178(2) . . . . ?
C204 N180 C68 C114 -170.8(13) . . . . ?
C204 N180 C68 C320 1.7(17) . . . . ?
C204 C212 C143 C289 -101.4(13) . . . . ?
C204 C212 C143 C137 66.2(16) . . . . ?
C206 C323 C297 C302 178(2) . . . . ?
C206 C323 C297 C173 12(3) . . . . ?
C212 C204 C303 C320 -179.9(13) . . . . ?
C212 C143 C289 C263 167.7(12) . . . . ?
C212 C143 C137 C139 -167.5(13) . . . . ?
C220 P24 C313 C223 163.7(15) . . . . ?
C220 P24 C95 C261 -61.2(14) . . . . ?
C173 C157 C21 C335 0.0 . . . . ?
C157 C173 C77 C301 0.0 . . . . ?
C157 C173 C297 C302 122.1(18) . . . . ?
C157 C173 C297 C323 -70.5(17) . . . . ?
C157 C21 C335 C301 0.0 . . . . ?
C21 C335 C301 C77 0.0 . . . . ?
C335 C301 C77 C173 0.0 . . . . ?
C77 C173 C157 C21 0.0 . . . . ?
C77 C173 C297 C302 -48(2) . . . . ?
C77 C173 C297 C323 119.1(14) . . . . ?
C323 N1 C150 C80 179.0(16) . . . . ?
C323 N1 C150 C244 2(2) . . . . ?
C79 N112 C140 C192 176.0(13) . . . . ?
C79 N112 C140 C317 -3.1(17) . . . . ?
C79 C83 C317 C140 -1.6(17) . . . . ?
C79 C29 C125 C119 -73.8(10) . . . . ?
C79 C29 C125 C65 85.8(8) . . . . ?
C307 P38 C280 C103 -65.9(11) . . . . ?
C307 P38 C331 C181 58.9(14) . . . . ?
C321 P26 C213 C45 -62.6(14) . . . . ?
C321 P26 C133 C33 47.8(10) . . . . ?
C319 P8 C270 C217 -79.1(10) . . . . ?
C319 P8 C343 C7 57.1(15) . . . . ?
C313 P24 C220 C111 170(2) . . . . ?
C313 P24 C95 C261 51.4(14) . . . . ?
C297 C302 C316 C196 -174(2) . . . . ?
C297 C173 C157 C21 -170.4(11) . . . . ?
C297 C173 C77 C301 170.3(12) . . . . ?
C357 P40 C177 C350 -43.3(17) . . . . ?
C357 P40 C13 C145 -170.7(15) . . . . ?
C337 P12 C262 C167 -177.2(18) . . . . ?
C337 P12 C43 C346 43.6(15) . . . . ?
C303 C204 C212 C322 178.9(15) . . . . ?
C303 C204 C212 C143 17(2) . . . . ?
C83 C79 C29 C186 -177.7(13) . . . . ?
C83 C79 C29 C125 -42.2(18) . . . . ?
C43 P12 C262 C167 -69.6(18) . . . . ?
C43 P12 C337 C51 67.0(19) . . . . ?
C317 C140 C192 C170 178.0(15) . . . . ?
C317 C140 C192 C127 2(2) . . . . ?
C169 P14 C284 C31 -61.8(12) . . . . ?
C169 P14 C273 C239 -175(3) . . . . ?
C343 P8 C270 C217 170.0(9) . . . . ?
C343 P8 C319 C305 48.7(16) . . . . ?
C331 P38 C280 C103 -178.7(10) . . . . ?
C331 P38 C307 C215 51.2(15) . . . . ?
C177 P40 C357 C99 -67.7(14) . . . . ?
C177 P40 C13 C145 83.0(16) . . . . ?
C213 P26 C321 C109 -55.3(19) . . . . ?
C213 P26 C133 C33 158.6(9) . . . . ?
C340 P18 C193 C73 55.5(14) . . . . ?
C340 P18 C135 C113 -71.3(13) . . . . ?
C95 P24 C220 C111 -91(2) . . . . ?
C95 P24 C313 C223 56.8(16) . . . . ?
C193 P18 C340 C233 75(2) . . . . ?
C193 P18 C135 C113 -177.7(10) . . . . ?
C13 P40 C357 C99 -174.6(12) . . . . ?
C13 P40 C177 C350 56.0(17) . . . . ?
C135 P18 C340 C233 -32(2) . . . . ?
C135 P18 C193 C73 168.0(12) . . . . ?
C133 P26 C321 C109 52.3(18) . . . . ?
C133 P26 C213 C45 -161.3(12) . . . . ?
C143 C289 C263 C2 0.0 . . . . ?
C289 C143 C137 C139 0.0 . . . . ?
C289 C263 C2 C139 0.0 . . . . ?
C263 C2 C139 C137 0.0 . . . . ?
C2 C139 C137 C143 0.0 . . . . ?
C137 C143 C289 C263 0.0 . . . . ?
C127 C277 C267 N129 0.0 . . . . ?
C277 C127 C363 C253 0.0 . . . . ?
C277 C267 N129 Pt36 -160.7(7) . . . . ?
C277 C267 N129 C253 0.0 . . . . ?
C267 N129 C253 C363 0.0 . . . . ?
N129 C253 C363 C127 0.0 . . . . ?
C363 C127 C277 C267 0.0 . . . . ?
C29 C186 C190 C324 -178.0(11) . . . . ?
C29 C79 C83 C317 -170.7(15) . . . . ?
C29 C125 C119 C257 159.2(10) . . . . ?
C29 C125 C65 C115 -159.2(10) . . . . ?
C125 C119 C257 C141 0.0 . . . . ?
C119 C125 C65 C115 0.0 . . . . ?
C119 C257 C141 C115 0.0 . . . . ?
C257 C141 C115 C65 0.0 . . . . ?
C141 C115 C65 C125 0.0 . . . . ?
C65 C125 C119 C257 0.0 . . . . ?
C273 P14 C284 C31 67.7(12) . . . . ?
C273 P14 C169 C352 -169.9(13) . . . . ?

loop_
_platon_squeeze_void_nr
_platon_squeeze_void_average_x
_platon_squeeze_void_average_y
_platon_squeeze_void_average_z
_platon_squeeze_void_volume
_platon_squeeze_void_count_electrons
_platon_squeeze_void_content
1 0.057 0.418 0.128 17132 4206 '104 C2H3N,40 C6H14O'
2 0.353 0.236 0.056 21 -1 ' '
3 0.853 0.736 0.056 21 -1 ' '
4 0.343 0.178 0.115 9 -1 ' '
5 0.843 0.678 0.115 9 -1 ' '
6 0.157 0.678 0.385 9 -1 ' '
7 0.657 0.178 0.385 9 -1 ' '
8 0.147 0.736 0.444 20 -1 ' '
9 0.647 0.236 0.444 20 -1 ' '
10 0.353 0.764 0.556 21 -1 ' '
11 0.853 0.264 0.556 21 -1 ' '
12 0.343 0.822 0.615 9 -1 ' '
13 0.843 0.322 0.615 9 -1 ' '
14 0.157 0.322 0.885 9 -1 ' '
15 0.657 0.822 0.885 9 -1 ' '
16 0.147 0.264 0.944 20 -1 ' '
17 0.647 0.764 0.944 20 -1 ' '
